data_1572054
loop_
_publ_author_name
'Zhong, Rui-Ru'
'Xie, Mo'
'Luan, Cui-Zhou'
'Zhang, Lin-Mei'
'Hao, De-Bo'
'Yuan, Shang-Fu'
'Wu, Tao'

_publ_section_title
;
 Highly intense NIR emissive Cu<sub>4</sub>Pt<sub>2</sub> bimetallic
 clusters featuring Pt(i)-Cu<sub>4</sub>-Pt(i) sandwich kernel.
;
_journal_issue 20
_journal_name_full 'Chemical science'
_journal_page_first 7552
_journal_page_last 7559
_journal_paper_doi 10.1039/d4sc01022a
_journal_volume 15
_journal_year 2024
_chemical_formula_moiety 'C124 H92 Cu4 N4 P4 Pt2, 2(F6 P), 2(C7 H8)'
_chemical_formula_sum 'C138 H106 Cu4 F12 N4 P6 Pt2'
_chemical_formula_weight 2878.42
_space_group_crystal_system monoclinic
_space_group_IT_number 14
_space_group_name_Hall '-P 2ybc'
_space_group_name_H-M_alt 'P 1 21/c 1'
_atom_sites_solution_hydrogens geom
_atom_sites_solution_primary iterative
_audit_creation_date 2022-11-21
_audit_creation_method
;
Olex2 1.2
(compiled 2018.05.29 svn.r3508 for OlexSys, GUI svn.r5506)
;
_audit_update_record
;
2024-02-03 deposited with the CCDC.	2024-04-23 downloaded from the CCDC.
;
_cell_angle_alpha 90
_cell_angle_beta 90.2540(10)
_cell_angle_gamma 90
_cell_formula_units_Z 4
_cell_length_a 24.0292(3)
_cell_length_b 23.4432(3)
_cell_length_c 20.9407(3)
_cell_measurement_reflns_used 14922
_cell_measurement_temperature 100.00(11)
_cell_measurement_theta_max 74.1960
_cell_measurement_theta_min 3.3590
_cell_volume 11796.2(3)
_computing_cell_refinement 'CrysAlisPro 1.171.39.33c (Rigaku OD, 2017)'
_computing_data_collection 'CrysAlisPro 1.171.39.33c (Rigaku OD, 2017)'
_computing_data_reduction 'CrysAlisPro 1.171.39.33c (Rigaku OD, 2017)'
_computing_molecular_graphics 'Olex2 (Dolomanov et al., 2009)'
_computing_publication_material 'Olex2 (Dolomanov et al., 2009)'
_computing_structure_refinement 'ShelXL (Sheldrick, 2015)'
_computing_structure_solution 'olex2.solve (Bourhis et al., 2015)'
_diffrn_ambient_environment N~2~
_diffrn_ambient_temperature 100.00(11)
_diffrn_detector 'CCD plate'
_diffrn_measured_fraction_theta_full 0.945
_diffrn_measured_fraction_theta_max 0.945
_diffrn_measurement_details
;
List of Runs (angles in degrees, time in seconds):

  # Type    Start    End  Width  t~exp~   \w     \q     \k     \f   Frames
#--------------------------------------------------------------------------
  1  \w    -33.00  -8.00   1.00    5.00    --   -0.90 -30.00  15.00   25
  2  \w    -55.00 -30.00   1.00    5.00    --    0.90 -30.00  15.00   25
  3  \w     21.00  47.00   1.00    5.00    --    0.90  30.00 176.00   26
  4  \w    137.00 162.00   1.00   60.00    --  105.10  30.00 176.00   25
  5  \w     63.00  97.00   1.00   60.00    --  105.10 -30.00  15.00   34
  6  \w    -38.00  33.00   1.00    5.00    --   -0.90 -82.00  30.00   71
  7  \w    -10.00  39.00   1.00    5.00    --    0.90  82.00 -30.00   49
  8  \w     17.00  62.00   1.00   60.00    --  105.10 -57.00 -90.00   45
  9  \w     79.00 119.00   1.00   60.00    --  105.10 -57.00 -90.00   40
 10  \w     26.00 131.00   1.00   60.00    --  105.10 -57.00   0.00  105
 11  \w     82.00 194.00   1.00   60.00    --  105.10  82.00  30.00  112
 12  \w    -52.00 -27.00   1.00    5.00    --    0.90 -19.00 150.00   25
 13  \w     47.00  89.00   1.00    5.00    --    0.90  57.00 -30.00   42
 14  \w     81.00 107.00   1.00   60.00    --  105.10  57.00 150.00   26
 15  \w    140.00 178.00   1.00   60.00    --  105.10  57.00 150.00   38
 16  \w     91.00 129.00   1.00   60.00    --  105.10 -77.00-150.00   38
 17  \w     23.00  49.00   1.00   60.00    --  105.10 -77.00-150.00   26
 18  \w    -57.00 -32.00   1.00    5.00    --   -0.90 -30.00  15.00   25
;
_diffrn_measurement_device 'four-circle diffractometer'
_diffrn_measurement_device_type 'XtaLAB AFC12 (RINC): Kappa single'
_diffrn_measurement_method '\w scans'
_diffrn_orient_matrix_type 'CrysAlisPro convention (1999,Acta A55,543-557)'
_diffrn_orient_matrix_UB_11 -0.0025880000
_diffrn_orient_matrix_UB_12 -0.0590494000
_diffrn_orient_matrix_UB_13 -0.0321649000
_diffrn_orient_matrix_UB_21 0.0249249000
_diffrn_orient_matrix_UB_22 -0.0274383000
_diffrn_orient_matrix_UB_23 0.0604993000
_diffrn_orient_matrix_UB_31 -0.0590545000
_diffrn_orient_matrix_UB_32 -0.0088660000
_diffrn_orient_matrix_UB_33 0.0266703000
_diffrn_radiation_monochromator mirror
_diffrn_radiation_probe x-ray
_diffrn_radiation_type CuK\a
_diffrn_radiation_wavelength 1.54184
_diffrn_reflns_av_R_equivalents 0.0542
_diffrn_reflns_av_unetI/netI 0.0682
_diffrn_reflns_Laue_measured_fraction_full 0.945
_diffrn_reflns_Laue_measured_fraction_max 0.945
_diffrn_reflns_limit_h_max 16
_diffrn_reflns_limit_h_min -26
_diffrn_reflns_limit_k_max 26
_diffrn_reflns_limit_k_min -26
_diffrn_reflns_limit_l_max 23
_diffrn_reflns_limit_l_min -23
_diffrn_reflns_number 49189
_diffrn_reflns_point_group_measured_fraction_full 0.945
_diffrn_reflns_point_group_measured_fraction_max 0.945
_diffrn_reflns_theta_full 59.994
_diffrn_reflns_theta_max 59.994
_diffrn_reflns_theta_min 2.633
_diffrn_source 'Rotating-anode X-ray tube (dual wavelength)'
_diffrn_source_type 'Rigaku (Cu) X-ray DW Source'
_exptl_absorpt_coefficient_mu 6.480
_exptl_absorpt_correction_T_max 1.00000
_exptl_absorpt_correction_T_min 0.80752
_exptl_absorpt_correction_type multi-scan
_exptl_absorpt_process_details
;
CrysAlisPro 1.171.39.33c (Rigaku Oxford Diffraction, 2017)
Empirical absorption correction using spherical harmonics,
 implemented in SCALE3 ABSPACK scaling algorithm.
;
_exptl_crystal_colour brownish-red
_exptl_crystal_density_diffrn 1.621
_exptl_crystal_description block
_exptl_crystal_F_000 5728
_exptl_crystal_size_max 0.15
_exptl_crystal_size_mid 0.1
_exptl_crystal_size_min 0.1
_refine_diff_density_max 2.083
_refine_diff_density_min -1.293
_refine_diff_density_rms 0.152
_refine_ls_extinction_method none
_refine_ls_goodness_of_fit_ref 1.021
_refine_ls_hydrogen_treatment constr
_refine_ls_matrix_type full
_refine_ls_number_parameters 1473
_refine_ls_number_reflns 16568
_refine_ls_number_restraints 228
_refine_ls_restrained_S_all 1.022
_refine_ls_R_factor_all 0.0752
_refine_ls_R_factor_gt 0.0584
_refine_ls_shift/su_max 0.001
_refine_ls_shift/su_mean 0.000
_refine_ls_structure_factor_coef Fsqd
_refine_ls_weighting_details 'w=1/[\s^2^(Fo^2^)+(0.0910P)^2^+39.6896P] where P=(Fo^2^+2Fc^2^)/3'
_refine_ls_weighting_scheme calc
_refine_ls_wR_factor_gt 0.1495
_refine_ls_wR_factor_ref 0.1577
_reflns_Friedel_coverage 0.000
_reflns_number_gt 13140
_reflns_number_total 16568
_reflns_threshold_expression 'I > 2\s(I)'
_cod_data_source_file d4sc01022a2.cif
_cod_data_source_block bph-cu4pt2
_cod_database_code 1572054
_shelx_shelxl_version_number 2014/7
_shelx_space_group_comment
;
The symmetry employed for this shelxl refinement is uniquely defined
by the following loop, which should always be used as a source of
symmetry information in preference to the above space-group names.
They are only intended as comments.
;
_reflns_odcompleteness_completeness 92.73
_reflns_odcompleteness_iscentric 1
_reflns_odcompleteness_theta 66.97
_olex2_refinement_description
;
1. Fixed Uiso
 At 1.2 times of:
  All C(H) groups
 At 1.5 times of:
  All C(H,H,H) groups
2. Uiso/Uaniso restraints and constraints
C121 \\sim C122 \\sim C123 \\sim C124 \\sim C125 \\sim C126: within 2A with
sigma of 0.001 and sigma for terminal atoms of 0.002
C111 \\sim C112 \\sim C113 \\sim C114 \\sim C115 \\sim C116: within 2A with
sigma of 0.001 and sigma for terminal atoms of 0.002
C321 \\sim C322 \\sim C323 \\sim C324 \\sim C325 \\sim C326: within 2A with
sigma of 0.001 and sigma for terminal atoms of 0.002
C1S \\sim C2S \\sim C3S \\sim C4S \\sim C5S \\sim C6S \\sim C7S: within 2A with
sigma of 0.001 and sigma for terminal atoms of 0.002
C8S \\sim C9S \\sim C10S \\sim C11S \\sim C12S \\sim C13S \\sim C14S: within 2A
with sigma of 0.001 and sigma for terminal atoms of 0.002
P5 \\sim F1 \\sim F2 \\sim F3 \\sim F4 \\sim F5 \\sim F6: within 2A with sigma
of 0.001 and sigma for terminal atoms of 0.002
3.a Aromatic/amide H refined with riding coordinates:
 C235(H235), C434(H434), C435(H435), C234(H234), C22(H22), C232(H232), C8(H8),
 C433(H433), C47(H47), C413(H413), C21(H21), C7(H7), C10(H10), C46(H46),
 C316(H316), C335(H335), C50(H50), C14(H14), C426(H426), C432(H432), C416(H416),
  C11(H11), C334(H334), C32(H32), C422(H422), C412(H412), C4(H4), C5(H5),
 C49(H49), C12(H12), C36(H36), C222(H222), C332(H332), C425(H425), C415(H415),
 C52(H52), C135(H135), C333(H333), C33(H33), C55(H55), C233(H233), C56(H56),
 C315(H315), C116(H116), C423(H423), C38(H38), C13(H13), C326(H326), C424(H424),
  C53(H53), C216(H216), C115(H115), C35(H35), C134(H134), C54(H54), C19(H19),
 C414(H414), C223(H223), C325(H325), C132(H132), C215(H215), C226(H226),
 C312(H312), C28(H28), C25(H25), C224(H224), C212(H212), C42(H42), C322(H322),
 C24(H24), C18(H18), C114(H114), C133(H133), C313(H313), C26(H26), C39(H39),
 C314(H314), C214(H214), C41(H41), C225(H225), C213(H213), C27(H27), C40(H40),
 C10S(H10S), C11S(H11S), C12S(H12S), C13S(H13S), C14S(H14S), C324(H324),
 C112(H112), C323(H323), C124(H124), C126(H126), C122(H122), C3S(H3S), C4S(H4S),
  C5S(H5S), C6S(H6S), C7S(H7S), C113(H113), C123(H123), C125(H125)
3.b Fitted hexagon refined as free rotating group:
 C9S(C10S,C11S,C12S,C13S,C14S), C2S(C3S,C4S,C5S,C6S,C7S)
3.c Idealised Me refined as rotating group:
 C1S(H1SA,H1SB,H1SC), C8S(H8SA,H8SB,H8SC)
;
_olex2_submission_special_instructions 'No special instructions were received'
_oxdiff_exptl_absorpt_empirical_details
;
Empirical correction (ABSPACK) includes:
- Absorption correction using spherical harmonics
- Frame scaling
;
_oxdiff_exptl_absorpt_empirical_full_max 1.537
_oxdiff_exptl_absorpt_empirical_full_min 0.844

loop_
_space_group_symop_operation_xyz
'x, y, z'
'-x, y+1/2, -z+1/2'
'-x, -y, -z'
'x, -y-1/2, z-1/2'

loop_
_atom_site_label
_atom_site_type_symbol
_atom_site_fract_x
_atom_site_fract_y
_atom_site_fract_z
_atom_site_U_iso_or_equiv
_atom_site_adp_type
_atom_site_occupancy
_atom_site_site_symmetry_order
_atom_site_calc_flag
_atom_site_refinement_flags_posn
_atom_site_refinement_flags_adp
_atom_site_refinement_flags_occupancy
_atom_site_disorder_assembly
_atom_site_disorder_group
Pt2 Pt 0.72830(2) 0.48689(2) 0.83667(2) 0.02513(12) Uani 1 1 d . . . . .
Pt1 Pt 0.76537(2) 0.49435(2) 0.64141(2) 0.02564(12) Uani 1 1 d . . . . .
Cu1 Cu 0.76915(5) 0.55968(5) 0.74804(5) 0.0263(3) Uani 1 1 d . . . . .
Cu3 Cu 0.72347(5) 0.42120(5) 0.72991(5) 0.0264(3) Uani 1 1 d . . . . .
Cu2 Cu 0.67147(5) 0.51936(5) 0.71959(5) 0.0270(3) Uani 1 1 d . . . . .
Cu4 Cu 0.82226(5) 0.46394(5) 0.75718(5) 0.0284(3) Uani 1 1 d . . . . .
P2 P 0.72547(9) 0.42197(9) 0.58058(10) 0.0273(5) Uani 1 1 d . . . . .
P4 P 0.71171(9) 0.39585(9) 0.87541(10) 0.0271(5) Uani 1 1 d . . . . .
P1 P 0.82040(9) 0.56821(10) 0.60491(11) 0.0315(5) Uani 1 1 d . . . . .
P3 P 0.72460(9) 0.57278(9) 0.89072(10) 0.0292(5) Uani 1 1 d . . . . .
P6 P 0.61605(9) 0.87867(10) 0.75647(12) 0.0359(5) Uani 1 1 d . . . . .
P5 P 0.89050(16) 0.10859(18) 0.7624(3) 0.1021(10) Uani 1 1 d . U . . .
F10 F 0.5770(2) 0.9004(2) 0.6995(3) 0.0462(13) Uani 1 1 d . . . . .
F9 F 0.6549(2) 0.8572(2) 0.8135(3) 0.0525(15) Uani 1 1 d . . . . .
F11 F 0.6555(2) 0.9331(2) 0.7463(3) 0.0484(14) Uani 1 1 d . . . . .
F8 F 0.6524(2) 0.8434(2) 0.7068(3) 0.0506(14) Uani 1 1 d . . . . .
F12 F 0.5765(2) 0.8242(2) 0.7659(3) 0.0505(14) Uani 1 1 d . . . . .
F7 F 0.5798(2) 0.9138(3) 0.8064(3) 0.0553(15) Uani 1 1 d . . . . .
N3 N 0.7197(3) 0.6269(3) 0.7784(3) 0.0285(16) Uani 1 1 d . . . . .
N4 N 0.7622(3) 0.3524(3) 0.7735(3) 0.0290(16) Uani 1 1 d . . . . .
N1 N 0.8461(3) 0.5923(3) 0.7283(3) 0.0294(16) Uani 1 1 d . . . . .
N2 N 0.6538(3) 0.4019(3) 0.6756(3) 0.0276(15) Uani 1 1 d . . . . .
C15 C 0.8353(3) 0.4532(4) 0.6660(4) 0.0291(19) Uani 1 1 d . . . . .
C29 C 0.8096(4) 0.4735(4) 0.8500(4) 0.034(2) Uani 1 1 d . . . . .
C235 C 0.6039(3) 0.3901(3) 0.7016(4) 0.0294(19) Uani 1 1 d . . . . .
H235 H 0.6010 0.3898 0.7459 0.035 Uiso 1 1 calc R . . . .
C434 C 0.8260(3) 0.2731(4) 0.7706(4) 0.032(2) Uani 1 1 d . . . . .
H434 H 0.8498 0.2501 0.7469 0.039 Uiso 1 1 calc R . . . .
C435 C 0.7964(3) 0.3175(4) 0.7415(4) 0.032(2) Uani 1 1 d . . . . .
H435 H 0.8006 0.3230 0.6978 0.038 Uiso 1 1 calc R . . . .
C43 C 0.6501(4) 0.5038(3) 0.8089(4) 0.0276(19) Uani 1 1 d . . . . .
C2 C 0.6461(3) 0.5572(4) 0.6295(4) 0.0282(19) Uani 1 1 d . . . . .
C16 C 0.8805(4) 0.4348(4) 0.6849(4) 0.035(2) Uani 1 1 d . . . . .
C234 C 0.5568(4) 0.3786(4) 0.6660(4) 0.035(2) Uani 1 1 d . . . . .
H234 H 0.5228 0.3721 0.6859 0.041 Uiso 1 1 calc R . . . .
F6 F 0.9224(3) 0.1685(3) 0.7578(5) 0.1001(14) Uani 1 1 d . U . . .
F5 F 0.8602(3) 0.0477(4) 0.7716(5) 0.1056(14) Uani 1 1 d . U . . .
C231 C 0.6572(3) 0.4017(3) 0.6115(4) 0.0299(19) Uani 1 1 d . . . . .
C22 C 0.9813(4) 0.4480(4) 0.7034(4) 0.038(2) Uani 1 1 d . . . . .
H22 H 0.9754 0.4869 0.7088 0.045 Uiso 1 1 calc R . . . .
C31 C 0.9180(3) 0.4492(4) 0.8606(4) 0.0301(19) Uani 1 1 d . . . . .
C1 C 0.6932(4) 0.5359(4) 0.6311(4) 0.031(2) Uani 1 1 d . . . . .
C431 C 0.7577(3) 0.3441(4) 0.8374(4) 0.0278(19) Uani 1 1 d . . . . .
C232 C 0.6121(4) 0.3881(4) 0.5731(4) 0.033(2) Uani 1 1 d . . . . .
H232 H 0.6161 0.3865 0.5290 0.040 Uiso 1 1 calc R . . . .
C17 C 0.9358(4) 0.4116(4) 0.6917(4) 0.034(2) Uani 1 1 d . . . . .
C3 C 0.5937(3) 0.5838(4) 0.6167(4) 0.0298(19) Uani 1 1 d . . . . .
C8 C 0.5442(4) 0.5519(4) 0.6116(4) 0.035(2) Uani 1 1 d . . . . .
H8 H 0.5454 0.5125 0.6169 0.042 Uiso 1 1 calc R . . . .
C433 C 0.8195(4) 0.2640(4) 0.8349(4) 0.034(2) Uani 1 1 d . . . . .
H433 H 0.8378 0.2341 0.8553 0.040 Uiso 1 1 calc R . . . .
C47 C 0.4505(3) 0.5369(4) 0.7843(4) 0.0317(19) Uani 1 1 d . . . . .
H47 H 0.4193 0.5140 0.7896 0.038 Uiso 1 1 calc R . . . .
C413 C 0.7950(4) 0.4077(4) 1.0453(5) 0.044(2) Uani 1 1 d . . . . .
H413 H 0.8317 0.4128 1.0583 0.053 Uiso 1 1 calc R . . . .
C45 C 0.5507(3) 0.5465(4) 0.7802(4) 0.0276(18) Uani 1 1 d . . . . .
C21 C 1.0345(4) 0.4262(4) 0.7070(4) 0.041(2) Uani 1 1 d . . . . .
H21 H 1.0641 0.4507 0.7156 0.049 Uiso 1 1 calc R . . . .
C7 C 0.4938(4) 0.5781(4) 0.5990(4) 0.033(2) Uani 1 1 d . . . . .
H7 H 0.4618 0.5560 0.5953 0.039 Uiso 1 1 calc R . . . .
C10 C 0.3874(3) 0.6473(4) 0.6036(4) 0.033(2) Uani 1 1 d . . . . .
H10 H 0.3876 0.6162 0.6311 0.039 Uiso 1 1 calc R . . . .
C30 C 0.8600(3) 0.4620(4) 0.8511(4) 0.0302(19) Uani 1 1 d . . . . .
C6 C 0.4901(3) 0.6367(4) 0.5916(4) 0.032(2) Uani 1 1 d . . . . .
C46 C 0.5028(4) 0.5128(4) 0.7877(4) 0.031(2) Uani 1 1 d . . . . .
H46 H 0.5063 0.4738 0.7951 0.037 Uiso 1 1 calc R . . . .
C421 C 0.6428(3) 0.3653(3) 0.8645(4) 0.0281(19) Uani 1 1 d . . . . .
C316 C 0.8241(4) 0.5669(5) 0.9562(4) 0.041(2) Uani 1 1 d . . . . .
H316 H 0.8141 0.5291 0.9627 0.049 Uiso 1 1 calc R . . . .
C335 C 0.7061(4) 0.6675(3) 0.7364(4) 0.032(2) Uani 1 1 d . . . . .
H335 H 0.7215 0.6662 0.6957 0.039 Uiso 1 1 calc R . . . .
C50 C 0.5444(3) 0.6032(3) 0.7669(4) 0.0279(18) Uani 1 1 d . . . . .
H50 H 0.5758 0.6255 0.7601 0.034 Uiso 1 1 calc R . . . .
C44 C 0.6057(3) 0.5215(4) 0.7880(4) 0.0291(19) Uani 1 1 d . . . . .
C14 C 0.4355(4) 0.7118(4) 0.5351(4) 0.034(2) Uani 1 1 d . . . . .
H14 H 0.4682 0.7249 0.5167 0.040 Uiso 1 1 calc R . . . .
C9 C 0.4369(4) 0.6655(4) 0.5770(4) 0.0295(19) Uani 1 1 d . . . . .
C321 C 0.6769(5) 0.5687(6) 0.9595(5) 0.0587(13) Uani 1 1 d . U . . .
C48 C 0.4436(3) 0.5951(4) 0.7731(4) 0.0277(18) Uani 1 1 d . . . . .
C426 C 0.6340(3) 0.3113(4) 0.8380(4) 0.0310(19) Uani 1 1 d . . . . .
H426 H 0.6644 0.2889 0.8269 0.037 Uiso 1 1 calc R . . . .
C411 C 0.7272(4) 0.3928(4) 0.9611(4) 0.034(2) Uani 1 1 d . . . . .
C432 C 0.7849(3) 0.3004(4) 0.8688(4) 0.032(2) Uani 1 1 d . . . . .
H432 H 0.7801 0.2953 0.9125 0.039 Uiso 1 1 calc R . . . .
C416 C 0.6862(4) 0.3890(4) 1.0068(4) 0.035(2) Uani 1 1 d . . . . .
H416 H 0.6497 0.3818 0.9945 0.042 Uiso 1 1 calc R . . . .
C11 C 0.3377(4) 0.6743(4) 0.5900(5) 0.043(2) Uani 1 1 d . . . . .
H11 H 0.3050 0.6617 0.6090 0.051 Uiso 1 1 calc R . . . .
C334 C 0.6700(4) 0.7113(4) 0.7513(4) 0.035(2) Uani 1 1 d . . . . .
H334 H 0.6601 0.7383 0.7207 0.042 Uiso 1 1 calc R . . . .
C32 C 0.9382(4) 0.3942(4) 0.8484(4) 0.036(2) Uani 1 1 d . . . . .
H32 H 0.9133 0.3651 0.8387 0.043 Uiso 1 1 calc R . . . .
F4 F 0.8461(3) 0.1338(3) 0.8096(5) 0.1025(14) Uani 1 1 d . U . . .
C422 C 0.5969(3) 0.3980(4) 0.8828(4) 0.033(2) Uani 1 1 d . . . . .
H422 H 0.6017 0.4337 0.9013 0.039 Uiso 1 1 calc R . . . .
C412 C 0.7832(4) 0.4015(4) 0.9809(5) 0.047(3) Uani 1 1 d . . . . .
H412 H 0.8117 0.4031 0.9510 0.057 Uiso 1 1 calc R . . . .
C4 C 0.5902(4) 0.6424(4) 0.6095(4) 0.033(2) Uani 1 1 d . . . . .
H4 H 0.6222 0.6645 0.6128 0.039 Uiso 1 1 calc R . . . .
C5 C 0.5395(4) 0.6684(4) 0.5973(4) 0.0308(19) Uani 1 1 d . . . . .
H5 H 0.5381 0.7079 0.5928 0.037 Uiso 1 1 calc R . . . .
C49 C 0.4917(3) 0.6283(4) 0.7634(4) 0.0308(19) Uani 1 1 d . . . . .
H49 H 0.4883 0.6671 0.7546 0.037 Uiso 1 1 calc R . . . .
C12 C 0.3364(4) 0.7198(4) 0.5487(5) 0.043(2) Uani 1 1 d . . . . .
H12 H 0.3029 0.7380 0.5395 0.052 Uiso 1 1 calc R . . . .
C131 C 0.8649(3) 0.5983(4) 0.6676(4) 0.034(2) Uani 1 1 d . . . . .
C36 C 0.9568(4) 0.4909(4) 0.8784(5) 0.042(2) Uani 1 1 d . . . . .
H36 H 0.9449 0.5276 0.8884 0.050 Uiso 1 1 calc R . . . .
C311 C 0.7891(4) 0.6022(4) 0.9226(4) 0.034(2) Uani 1 1 d . . . . .
C221 C 0.7625(3) 0.3543(4) 0.5746(4) 0.0275(19) Uani 1 1 d . . . . .
C222 C 0.7354(4) 0.3023(4) 0.5844(4) 0.032(2) Uani 1 1 d . . . . .
H222 H 0.6974 0.3012 0.5926 0.039 Uiso 1 1 calc R . . . .
C332 C 0.6629(4) 0.6736(4) 0.8562(4) 0.035(2) Uani 1 1 d . . . . .
H332 H 0.6490 0.6750 0.8976 0.042 Uiso 1 1 calc R . . . .
C425 C 0.5809(4) 0.2910(4) 0.8282(4) 0.036(2) Uani 1 1 d . . . . .
H425 H 0.5760 0.2551 0.8102 0.043 Uiso 1 1 calc R . . . .
C415 C 0.6995(4) 0.3960(4) 1.0720(5) 0.043(2) Uani 1 1 d . . . . .
H415 H 0.6716 0.3937 1.1025 0.051 Uiso 1 1 calc R . . . .
C52 C 0.3800(4) 0.6791(4) 0.7872(4) 0.038(2) Uani 1 1 d . . . . .
H52 H 0.4103 0.7012 0.7994 0.046 Uiso 1 1 calc R . . . .
C135 C 0.8799(4) 0.6086(4) 0.7768(5) 0.038(2) Uani 1 1 d . . . . .
H135 H 0.8681 0.6029 0.8186 0.046 Uiso 1 1 calc R . . . .
C34 C 1.0332(4) 0.4245(4) 0.8652(4) 0.036(2) Uani 1 1 d . . . . .
C211 C 0.7137(4) 0.4473(4) 0.4993(4) 0.037(2) Uani 1 1 d . . . . .
C333 C 0.6488(4) 0.7144(4) 0.8126(5) 0.038(2) Uani 1 1 d . . . . .
H333 H 0.6251 0.7441 0.8240 0.046 Uiso 1 1 calc R . . . .
C33 C 0.9939(4) 0.3826(4) 0.8506(4) 0.041(2) Uani 1 1 d . . . . .
H33 H 1.0060 0.3457 0.8422 0.049 Uiso 1 1 calc R . . . .
C55 C 0.2888(4) 0.6152(4) 0.7510(4) 0.040(2) Uani 1 1 d . . . . .
H55 H 0.2582 0.5934 0.7390 0.048 Uiso 1 1 calc R . . . .
C233 C 0.5610(4) 0.3769(4) 0.6005(5) 0.038(2) Uani 1 1 d . . . . .
H233 H 0.5302 0.3684 0.5753 0.046 Uiso 1 1 calc R . . . .
C56 C 0.3419(3) 0.5908(4) 0.7530(4) 0.034(2) Uani 1 1 d . . . . .
H56 H 0.3460 0.5526 0.7419 0.041 Uiso 1 1 calc R . . . .
C315 C 0.8750(4) 0.5871(5) 0.9810(4) 0.045(3) Uani 1 1 d . . . . .
H315 H 0.8986 0.5631 1.0038 0.055 Uiso 1 1 calc R . . . .
C116 C 0.7465(4) 0.6151(4) 0.5188(5) 0.0504(11) Uani 1 1 d . U . . .
H116 H 0.7371 0.5772 0.5111 0.060 Uiso 1 1 calc R . . . .
C423 C 0.5427(4) 0.3755(4) 0.8724(4) 0.038(2) Uani 1 1 d . . . . .
H423 H 0.5117 0.3966 0.8846 0.045 Uiso 1 1 calc R . . . .
C331 C 0.6988(3) 0.6293(4) 0.8378(4) 0.0282(18) Uani 1 1 d . . . . .
C121 C 0.8694(6) 0.5434(7) 0.5432(7) 0.0825(17) Uani 1 1 d . U . . .
C51 C 0.3884(3) 0.6218(4) 0.7712(4) 0.0285(19) Uani 1 1 d . . . . .
C38 C 1.1155(5) 0.3568(5) 0.8648(5) 0.055(3) Uani 1 1 d . . . . .
H38 H 1.0919 0.3266 0.8744 0.066 Uiso 1 1 calc R . . . .
C37 C 1.0933(4) 0.4116(5) 0.8598(4) 0.042(2) Uani 1 1 d . . . . .
C13 C 0.3853(4) 0.7382(4) 0.5209(5) 0.042(2) Uani 1 1 d . . . . .
H13 H 0.3845 0.7686 0.4923 0.050 Uiso 1 1 calc R . . . .
C326 C 0.6220(5) 0.5531(5) 0.9491(5) 0.0588(13) Uani 1 1 d . U . . .
H326 H 0.6079 0.5524 0.9077 0.071 Uiso 1 1 calc R . . . .
C424 C 0.5355(4) 0.3225(4) 0.8442(5) 0.038(2) Uani 1 1 d . . . . .
H424 H 0.4999 0.3086 0.8363 0.046 Uiso 1 1 calc R . . . .
C53 C 0.3273(4) 0.7036(4) 0.7854(5) 0.045(2) Uani 1 1 d . . . . .
H53 H 0.3227 0.7417 0.7966 0.054 Uiso 1 1 calc R . . . .
C216 C 0.6687(5) 0.4845(4) 0.4860(5) 0.047(3) Uani 1 1 d . . . . .
H216 H 0.6425 0.4924 0.5173 0.057 Uiso 1 1 calc R . . . .
C115 C 0.7221(4) 0.6570(4) 0.4835(5) 0.0510(11) Uani 1 1 d . U . . .
H115 H 0.6970 0.6475 0.4512 0.061 Uiso 1 1 calc R . . . .
C35 C 1.0128(4) 0.4775(5) 0.8809(5) 0.045(2) Uani 1 1 d . . . . .
H35 H 1.0378 0.5056 0.8938 0.054 Uiso 1 1 calc R . . . .
F2 F 0.9300(3) 0.0913(4) 0.8211(5) 0.1077(14) Uani 1 1 d . U . . .
C111 C 0.7856(4) 0.6281(4) 0.5666(5) 0.0505(11) Uani 1 1 d . U . . .
F3 F 0.9361(3) 0.0817(4) 0.7198(5) 0.1070(14) Uani 1 1 d . U . . .
C134 C 0.9316(4) 0.6335(5) 0.7665(5) 0.048(3) Uani 1 1 d . . . . .
H134 H 0.9536 0.6442 0.8012 0.057 Uiso 1 1 calc R . . . .
C54 C 0.2821(4) 0.6718(5) 0.7669(5) 0.045(2) Uani 1 1 d . . . . .
H54 H 0.2469 0.6883 0.7652 0.054 Uiso 1 1 calc R . . . .
C19 C 0.9991(4) 0.3320(4) 0.6883(5) 0.044(2) Uani 1 1 d . . . . .
H19 H 1.0047 0.2929 0.6844 0.053 Uiso 1 1 calc R . . . .
C414 C 0.7533(4) 0.4062(4) 1.0906(5) 0.043(2) Uani 1 1 d . . . . .
H414 H 0.7617 0.4122 1.1335 0.052 Uiso 1 1 calc R . . . .
C223 C 0.7664(4) 0.2519(4) 0.5818(5) 0.046(2) Uani 1 1 d . . . . .
H223 H 0.7488 0.2173 0.5890 0.055 Uiso 1 1 calc R . . . .
C325 C 0.5879(5) 0.5385(5) 0.9995(5) 0.0591(13) Uani 1 1 d . U . . .
H325 H 0.5510 0.5284 0.9919 0.071 Uiso 1 1 calc R . . . .
C132 C 0.9158(4) 0.6253(5) 0.6555(5) 0.051(3) Uani 1 1 d . . . . .
H132 H 0.9269 0.6319 0.6136 0.061 Uiso 1 1 calc R . . . .
C20 C 1.0450(4) 0.3674(4) 0.6977(5) 0.042(2) Uani 1 1 d . . . . .
C215 C 0.6640(6) 0.5095(5) 0.4257(6) 0.063(4) Uani 1 1 d . . . . .
H215 H 0.6337 0.5327 0.4162 0.076 Uiso 1 1 calc R . . . .
C226 C 0.8195(4) 0.3552(4) 0.5615(4) 0.040(2) Uani 1 1 d . . . . .
H226 H 0.8376 0.3897 0.5546 0.049 Uiso 1 1 calc R . . . .
C312 C 0.8037(4) 0.6589(5) 0.9135(5) 0.046(2) Uani 1 1 d . . . . .
H312 H 0.7796 0.6833 0.8918 0.055 Uiso 1 1 calc R . . . .
C28 C 1.1477(4) 0.3785(5) 0.6804(5) 0.051(3) Uani 1 1 d . . . . .
H28 H 1.1419 0.4166 0.6700 0.062 Uiso 1 1 calc R . . . .
C25 C 1.1682(5) 0.2669(5) 0.7121(7) 0.071(4) Uani 1 1 d . . . . .
H25 H 1.1753 0.2292 0.7231 0.086 Uiso 1 1 calc R . . . .
C224 C 0.8219(4) 0.2525(5) 0.5687(5) 0.053(3) Uani 1 1 d . . . . .
H224 H 0.8417 0.2185 0.5663 0.063 Uiso 1 1 calc R . . . .
C212 C 0.7528(5) 0.4371(5) 0.4521(5) 0.050(3) Uani 1 1 d . . . . .
H212 H 0.7826 0.4127 0.4599 0.060 Uiso 1 1 calc R . . . .
C42 C 1.1308(4) 0.4562(5) 0.8467(5) 0.055(3) Uani 1 1 d . . . . .
H42 H 1.1179 0.4935 0.8435 0.067 Uiso 1 1 calc R . . . .
C322 C 0.6964(5) 0.5694(5) 1.0206(5) 0.0595(13) Uani 1 1 d . U . . .
H322 H 0.7329 0.5802 1.0290 0.071 Uiso 1 1 calc R . . . .
C24 C 1.1125(5) 0.2877(5) 0.7144(6) 0.056(3) Uani 1 1 d . . . . .
H24 H 1.0836 0.2640 0.7269 0.067 Uiso 1 1 calc R . . . .
C18 C 0.9457(4) 0.3531(4) 0.6848(5) 0.044(2) Uani 1 1 d . . . . .
H18 H 0.9160 0.3284 0.6777 0.053 Uiso 1 1 calc R . . . .
C114 C 0.7341(5) 0.7127(4) 0.4954(5) 0.0517(11) Uani 1 1 d . U . . .
H114 H 0.7169 0.7413 0.4716 0.062 Uiso 1 1 calc R . . . .
C23 C 1.1022(4) 0.3441(4) 0.6975(5) 0.045(2) Uani 1 1 d . . . . .
C133 C 0.9500(4) 0.6422(5) 0.7063(6) 0.054(3) Uani 1 1 d . . . . .
H133 H 0.9845 0.6591 0.6989 0.065 Uiso 1 1 calc R . . . .
C313 C 0.8542(4) 0.6792(5) 0.9367(5) 0.055(3) Uani 1 1 d . . . . .
H313 H 0.8646 0.7168 0.9295 0.065 Uiso 1 1 calc R . . . .
C26 C 1.2115(5) 0.3012(6) 0.6941(6) 0.064(3) Uani 1 1 d . . . . .
H26 H 1.2476 0.2870 0.6924 0.077 Uiso 1 1 calc R . . . .
C39 C 1.1706(5) 0.3460(7) 0.8560(6) 0.071(4) Uani 1 1 d . . . . .
H39 H 1.1839 0.3088 0.8586 0.085 Uiso 1 1 calc R . . . .
C314 C 0.8889(4) 0.6430(5) 0.9706(5) 0.056(3) Uani 1 1 d . . . . .
H314 H 0.9224 0.6570 0.9867 0.067 Uiso 1 1 calc R . . . .
C214 C 0.7044(8) 0.4997(6) 0.3799(6) 0.082(5) Uani 1 1 d . . . . .
H214 H 0.7019 0.5178 0.3405 0.098 Uiso 1 1 calc R . . . .
C41 C 1.1877(5) 0.4445(6) 0.8384(6) 0.066(3) Uani 1 1 d . . . . .
H41 H 1.2123 0.4741 0.8295 0.080 Uiso 1 1 calc R . . . .
C225 C 0.8486(4) 0.3044(5) 0.5590(5) 0.055(3) Uani 1 1 d . . . . .
H225 H 0.8866 0.3050 0.5506 0.066 Uiso 1 1 calc R . . . .
C213 C 0.7472(6) 0.4641(6) 0.3923(5) 0.063(3) Uani 1 1 d . . . . .
H213 H 0.7734 0.4572 0.3607 0.076 Uiso 1 1 calc R . . . .
C27 C 1.2008(5) 0.3562(6) 0.6789(6) 0.064(3) Uani 1 1 d . . . . .
H27 H 1.2301 0.3798 0.6672 0.077 Uiso 1 1 calc R . . . .
C40 C 1.2066(5) 0.3904(6) 0.8434(6) 0.066(3) Uani 1 1 d . . . . .
H40 H 1.2444 0.3829 0.8382 0.079 Uiso 1 1 calc R . . . .
C9S C 0.5791(4) 0.7167(4) 0.9992(4) 0.0810(15) Uani 1 1 d . U . . .
C10S C 0.5389(4) 0.6770(3) 0.9815(4) 0.0813(16) Uani 1 1 d G U . . .
H10S H 0.5346 0.6437 1.0051 0.098 Uiso 1 1 calc R . . . .
C11S C 0.5051(3) 0.6872(3) 0.9287(4) 0.0812(16) Uani 1 1 d G U . . .
H11S H 0.4782 0.6606 0.9169 0.097 Uiso 1 1 calc R . . . .
C12S C 0.5115(3) 0.7370(4) 0.8935(4) 0.0807(16) Uani 1 1 d G U . . .
H12S H 0.4889 0.7438 0.8582 0.097 Uiso 1 1 calc R . . . .
C13S C 0.5517(4) 0.7767(3) 0.9112(4) 0.0803(16) Uani 1 1 d G U . . .
H13S H 0.5560 0.8100 0.8877 0.096 Uiso 1 1 calc R . . . .
C14S C 0.5855(3) 0.7665(3) 0.9640(4) 0.0804(16) Uani 1 1 d G U . . .
H14S H 0.6124 0.7931 0.9759 0.096 Uiso 1 1 calc R . . . .
C324 C 0.6080(5) 0.5390(6) 1.0600(5) 0.0596(13) Uani 1 1 d . U . . .
H324 H 0.5849 0.5290 1.0937 0.072 Uiso 1 1 calc R . . . .
F1 F 0.8499(3) 0.1261(4) 0.7081(5) 0.1098(14) Uani 1 1 d . U . . .
C112 C 0.7973(5) 0.6836(4) 0.5788(5) 0.0514(11) Uani 1 1 d . U . . .
H112 H 0.8222 0.6932 0.6112 0.062 Uiso 1 1 calc R . . . .
C323 C 0.6606(5) 0.5535(5) 1.0716(5) 0.0600(13) Uani 1 1 d . U . . .
H323 H 0.6741 0.5533 1.1133 0.072 Uiso 1 1 calc R . . . .
C124 C 0.9262(6) 0.4743(7) 0.4653(7) 0.0835(17) Uani 1 1 d . U . . .
H124 H 0.9465 0.4508 0.4382 0.100 Uiso 1 1 calc R . . . .
C126 C 0.8546(6) 0.5382(7) 0.4813(7) 0.0830(17) Uani 1 1 d . U . . .
H126 H 0.8238 0.5582 0.4662 0.100 Uiso 1 1 calc R . . . .
C122 C 0.9120(6) 0.5071(6) 0.5635(8) 0.0831(17) Uani 1 1 d . U . . .
H122 H 0.9204 0.5051 0.6068 0.100 Uiso 1 1 calc R . . . .
C2S C 1.0358(4) 0.7927(4) 0.4923(5) 0.0956(18) Uani 1 1 d . U . . .
C3S C 1.0565(4) 0.7686(5) 0.5482(5) 0.0957(19) Uani 1 1 d G U . . .
H3S H 1.0804 0.7894 0.5744 0.115 Uiso 1 1 calc R . . . .
C4S C 1.0416(4) 0.7133(5) 0.5649(4) 0.0959(19) Uani 1 1 d G U . . .
H4S H 1.0554 0.6971 0.6023 0.115 Uiso 1 1 calc R . . . .
C5S C 1.0059(4) 0.6822(4) 0.5258(5) 0.0959(19) Uani 1 1 d G U . . .
H5S H 0.9959 0.6452 0.5370 0.115 Uiso 1 1 calc R . . . .
C6S C 0.9852(4) 0.7063(5) 0.4699(5) 0.0959(19) Uani 1 1 d G U . . .
H6S H 0.9613 0.6855 0.4437 0.115 Uiso 1 1 calc R . . . .
C7S C 1.0001(4) 0.7616(5) 0.4532(4) 0.0957(19) Uani 1 1 d G U . . .
H7S H 0.9863 0.7778 0.4158 0.115 Uiso 1 1 calc R . . . .
C113 C 0.7717(4) 0.7267(5) 0.5424(5) 0.0520(11) Uani 1 1 d . U . . .
H113 H 0.7802 0.7648 0.5502 0.062 Uiso 1 1 calc R . . . .
C1S C 1.0519(6) 0.8532(7) 0.4743(8) 0.096(2) Uani 1 1 d . U . . .
H1SA H 1.0274 0.8796 0.4952 0.144 Uiso 1 1 calc GR . . . .
H1SB H 1.0488 0.8578 0.4289 0.144 Uiso 1 1 calc GR . . . .
H1SC H 1.0895 0.8604 0.4875 0.144 Uiso 1 1 calc GR . . . .
C123 C 0.9414(6) 0.4748(7) 0.5224(7) 0.0834(17) Uani 1 1 d . U . . .
H123 H 0.9719 0.4537 0.5361 0.100 Uiso 1 1 calc R . . . .
C125 C 0.8847(6) 0.5032(6) 0.4388(8) 0.0834(17) Uani 1 1 d . U . . .
H125 H 0.8760 0.5006 0.3955 0.100 Uiso 1 1 calc R . . . .
C8S C 0.6080(6) 0.6974(6) 1.0550(7) 0.0841(18) Uani 1 1 d . U . . .
H8SA H 0.5817 0.6830 1.0854 0.126 Uiso 1 1 calc GR . . . .
H8SB H 0.6283 0.7286 1.0736 0.126 Uiso 1 1 calc GR . . . .
H8SC H 0.6335 0.6676 1.0435 0.126 Uiso 1 1 calc GR . . . .

loop_
_atom_site_aniso_label
_atom_site_aniso_U_11
_atom_site_aniso_U_22
_atom_site_aniso_U_33
_atom_site_aniso_U_23
_atom_site_aniso_U_13
_atom_site_aniso_U_12
Pt2 0.0164(2) 0.0331(2) 0.0259(2) 0.00188(14) 0.00109(14) -0.00108(13)
Pt1 0.0186(2) 0.0329(2) 0.0255(2) 0.00186(14) 0.00040(15) -0.00015(13)
Cu1 0.0171(6) 0.0329(6) 0.0291(6) 0.0002(5) 0.0014(5) -0.0021(5)
Cu3 0.0195(6) 0.0341(6) 0.0258(6) 0.0018(5) -0.0009(5) 0.0003(5)
Cu2 0.0196(6) 0.0331(6) 0.0284(6) 0.0017(5) 0.0007(5) -0.0005(5)
Cu4 0.0185(6) 0.0386(7) 0.0281(6) 0.0005(5) 0.0019(5) 0.0007(5)
P2 0.0216(11) 0.0346(11) 0.0257(11) -0.0008(9) 0.0008(9) -0.0002(9)
P4 0.0190(11) 0.0350(11) 0.0274(11) 0.0052(9) 0.0038(9) -0.0006(8)
P1 0.0220(12) 0.0419(12) 0.0307(11) 0.0059(10) 0.0024(9) -0.0022(9)
P3 0.0197(11) 0.0400(12) 0.0279(11) -0.0047(9) 0.0018(9) 0.0008(9)
P6 0.0236(12) 0.0378(12) 0.0462(14) 0.0060(11) -0.0042(10) -0.0021(9)
P5 0.0464(15) 0.0815(17) 0.178(3) -0.0283(19) 0.0059(16) -0.0039(13)
F10 0.039(3) 0.048(3) 0.052(3) 0.005(3) -0.013(3) 0.005(2)
F9 0.040(3) 0.063(4) 0.055(3) 0.013(3) -0.016(3) -0.006(3)
F11 0.039(3) 0.045(3) 0.060(4) 0.004(3) 0.000(3) -0.008(2)
F8 0.050(4) 0.043(3) 0.059(4) 0.003(3) 0.011(3) 0.008(3)
F12 0.031(3) 0.049(3) 0.072(4) 0.015(3) -0.004(3) -0.008(2)
F7 0.044(4) 0.068(4) 0.054(4) -0.003(3) 0.006(3) 0.005(3)
N3 0.020(4) 0.029(4) 0.036(4) -0.001(3) -0.004(3) -0.003(3)
N4 0.018(4) 0.041(4) 0.028(4) 0.005(3) 0.001(3) -0.008(3)
N1 0.022(4) 0.037(4) 0.030(4) -0.001(3) -0.001(3) -0.001(3)
N2 0.020(4) 0.033(4) 0.030(4) 0.002(3) 0.005(3) 0.005(3)
C15 0.021(5) 0.040(5) 0.026(4) -0.003(4) 0.009(4) -0.012(4)
C29 0.041(6) 0.034(4) 0.028(4) 0.010(4) -0.001(4) -0.017(4)
C235 0.024(5) 0.035(5) 0.030(4) 0.002(4) -0.001(4) -0.002(4)
C434 0.019(5) 0.035(5) 0.044(5) -0.004(4) 0.001(4) 0.002(4)
C435 0.022(5) 0.040(5) 0.033(5) 0.004(4) 0.000(4) -0.002(4)
C43 0.027(5) 0.030(4) 0.026(4) 0.005(3) 0.009(4) -0.001(4)
C2 0.019(5) 0.037(5) 0.028(4) 0.006(4) -0.003(4) 0.005(4)
C16 0.028(5) 0.041(5) 0.034(5) -0.001(4) -0.005(4) 0.004(4)
C234 0.022(5) 0.039(5) 0.042(5) -0.008(4) 0.005(4) -0.003(4)
F6 0.045(2) 0.078(2) 0.177(4) -0.023(3) -0.001(2) -0.002(2)
F5 0.054(2) 0.082(2) 0.180(4) -0.031(3) 0.012(2) -0.008(2)
C231 0.027(5) 0.029(4) 0.034(5) 0.007(4) -0.004(4) -0.001(3)
C22 0.035(6) 0.043(5) 0.035(5) 0.002(4) 0.002(4) 0.006(4)
C31 0.024(5) 0.039(5) 0.028(4) -0.002(4) 0.003(4) 0.001(4)
C1 0.034(6) 0.041(5) 0.018(4) 0.002(4) -0.001(4) -0.013(4)
C431 0.012(4) 0.037(5) 0.035(5) 0.002(4) 0.004(4) -0.004(3)
C232 0.026(5) 0.043(5) 0.031(5) -0.002(4) -0.001(4) 0.003(4)
C17 0.033(5) 0.043(5) 0.025(4) -0.001(4) -0.003(4) 0.012(4)
C3 0.025(5) 0.038(5) 0.027(4) -0.001(4) 0.000(4) 0.001(4)
C8 0.026(5) 0.037(5) 0.043(5) -0.003(4) -0.004(4) 0.007(4)
C433 0.026(5) 0.031(4) 0.045(5) 0.011(4) -0.006(4) -0.003(4)
C47 0.020(5) 0.041(5) 0.035(5) 0.001(4) 0.002(4) -0.003(4)
C413 0.041(6) 0.052(6) 0.039(6) 0.010(5) -0.006(5) -0.009(5)
C45 0.012(4) 0.043(5) 0.028(4) -0.006(4) 0.005(3) -0.001(3)
C21 0.020(5) 0.061(6) 0.041(5) 0.008(5) 0.001(4) 0.005(4)
C7 0.025(5) 0.038(5) 0.034(5) 0.004(4) -0.004(4) -0.005(4)
C10 0.023(5) 0.042(5) 0.033(5) -0.007(4) 0.002(4) 0.002(4)
C30 0.009(4) 0.045(5) 0.037(5) 0.004(4) 0.001(4) -0.003(3)
C6 0.024(5) 0.049(5) 0.022(4) -0.005(4) 0.001(4) 0.003(4)
C46 0.027(5) 0.030(4) 0.036(5) 0.004(4) 0.003(4) 0.003(4)
C421 0.020(5) 0.033(4) 0.031(5) 0.009(4) 0.000(4) -0.001(3)
C316 0.031(5) 0.060(6) 0.033(5) -0.006(5) 0.001(4) 0.002(4)
C335 0.026(5) 0.033(5) 0.038(5) 0.000(4) 0.002(4) -0.003(4)
C50 0.019(5) 0.036(5) 0.028(4) -0.001(4) 0.000(4) -0.008(3)
C44 0.018(5) 0.037(5) 0.032(5) 0.002(4) 0.003(4) -0.001(4)
C14 0.030(5) 0.042(5) 0.029(5) -0.009(4) -0.001(4) 0.007(4)
C9 0.030(5) 0.033(4) 0.025(4) -0.006(4) -0.001(4) -0.003(4)
C321 0.044(3) 0.089(3) 0.044(2) -0.004(2) 0.010(2) -0.002(3)
C48 0.024(5) 0.038(5) 0.021(4) -0.001(4) 0.007(3) 0.002(4)
C426 0.020(5) 0.043(5) 0.030(5) 0.006(4) 0.006(4) 0.003(4)
C411 0.045(6) 0.034(5) 0.023(4) 0.009(4) -0.007(4) -0.002(4)
C432 0.023(5) 0.040(5) 0.035(5) 0.006(4) -0.002(4) -0.002(4)
C416 0.031(5) 0.044(5) 0.030(5) 0.001(4) 0.001(4) -0.004(4)
C11 0.027(5) 0.062(6) 0.038(5) -0.020(5) -0.001(4) 0.005(4)
C334 0.031(5) 0.030(4) 0.043(5) 0.002(4) -0.004(4) 0.000(4)
C32 0.030(5) 0.045(5) 0.034(5) 0.004(4) 0.002(4) -0.006(4)
F4 0.048(2) 0.081(2) 0.178(4) -0.031(3) 0.009(2) -0.001(2)
C422 0.024(5) 0.039(5) 0.035(5) 0.009(4) 0.007(4) 0.001(4)
C412 0.044(6) 0.055(6) 0.043(6) 0.009(5) -0.004(5) -0.012(5)
C4 0.028(5) 0.042(5) 0.028(5) 0.004(4) 0.000(4) -0.005(4)
C5 0.031(5) 0.032(4) 0.030(5) 0.004(4) -0.002(4) 0.004(4)
C49 0.028(5) 0.033(4) 0.032(5) -0.003(4) 0.006(4) -0.001(4)
C12 0.028(6) 0.055(6) 0.048(6) -0.021(5) -0.001(5) 0.008(4)
C131 0.016(5) 0.039(5) 0.046(5) 0.003(4) 0.003(4) -0.009(4)
C36 0.024(5) 0.057(6) 0.043(6) -0.004(5) -0.002(4) 0.009(4)
C311 0.030(5) 0.047(5) 0.025(4) -0.007(4) 0.003(4) -0.004(4)
C221 0.018(5) 0.042(5) 0.022(4) -0.001(4) 0.000(3) 0.001(4)
C222 0.026(5) 0.042(5) 0.029(5) -0.006(4) -0.001(4) 0.002(4)
C332 0.029(5) 0.038(5) 0.038(5) 0.000(4) 0.000(4) 0.000(4)
C425 0.027(5) 0.046(5) 0.035(5) 0.003(4) 0.003(4) -0.008(4)
C415 0.043(6) 0.048(6) 0.037(5) 0.007(4) 0.009(5) 0.003(4)
C52 0.032(5) 0.049(5) 0.034(5) 0.007(4) 0.008(4) 0.009(4)
C135 0.019(5) 0.056(6) 0.039(5) -0.004(4) -0.001(4) -0.002(4)
C34 0.022(5) 0.060(6) 0.027(5) 0.001(4) -0.002(4) 0.006(4)
C211 0.043(6) 0.035(5) 0.032(5) 0.001(4) -0.011(4) -0.006(4)
C333 0.025(5) 0.032(5) 0.058(6) -0.009(4) 0.000(4) 0.003(4)
C33 0.030(5) 0.058(6) 0.036(5) 0.006(5) 0.001(4) 0.010(4)
C55 0.021(5) 0.062(6) 0.038(5) 0.003(5) 0.003(4) 0.004(4)
C233 0.021(5) 0.048(5) 0.046(6) -0.010(4) 0.001(4) -0.003(4)
C56 0.019(5) 0.053(5) 0.031(5) 0.000(4) 0.007(4) 0.012(4)
C315 0.029(5) 0.076(7) 0.032(5) -0.005(5) -0.009(4) 0.000(5)
C116 0.049(3) 0.045(2) 0.057(3) 0.008(2) -0.008(2) -0.001(2)
C423 0.021(5) 0.051(6) 0.041(5) 0.015(4) 0.007(4) 0.008(4)
C331 0.019(5) 0.039(5) 0.026(4) -0.006(4) 0.002(4) -0.003(4)
C121 0.069(4) 0.100(4) 0.079(4) 0.008(3) 0.014(3) 0.024(3)
C51 0.023(5) 0.041(5) 0.021(4) 0.001(4) 0.003(3) 0.003(4)
C38 0.044(7) 0.070(7) 0.050(6) 0.001(5) -0.004(5) 0.023(5)
C37 0.029(5) 0.066(6) 0.031(5) -0.005(5) -0.004(4) 0.006(5)
C13 0.047(7) 0.044(5) 0.035(5) -0.008(4) -0.010(5) 0.012(4)
C326 0.044(3) 0.089(3) 0.044(2) -0.004(2) 0.010(2) -0.002(3)
C424 0.021(5) 0.045(5) 0.050(6) 0.015(5) -0.001(4) -0.009(4)
C53 0.048(7) 0.046(5) 0.041(6) 0.000(5) 0.012(5) 0.020(5)
C216 0.057(7) 0.046(6) 0.038(6) -0.003(5) -0.013(5) -0.006(5)
C115 0.050(3) 0.045(2) 0.058(3) 0.008(2) -0.008(2) -0.001(2)
C35 0.030(5) 0.060(6) 0.045(6) -0.004(5) -0.011(4) -0.005(5)
F2 0.053(2) 0.087(2) 0.183(4) -0.018(3) 0.003(2) -0.006(2)
C111 0.049(3) 0.045(2) 0.057(3) 0.008(2) -0.008(2) -0.001(2)
F3 0.052(2) 0.086(2) 0.183(4) -0.031(3) 0.013(2) -0.004(2)
C134 0.027(5) 0.066(7) 0.050(6) -0.009(5) -0.010(5) -0.012(5)
C54 0.029(6) 0.064(7) 0.043(6) 0.010(5) -0.002(4) 0.015(5)
C19 0.036(6) 0.046(5) 0.050(6) -0.001(5) -0.006(5) 0.008(4)
C414 0.056(7) 0.042(5) 0.031(5) 0.001(4) -0.004(5) -0.010(5)
C223 0.046(7) 0.046(6) 0.046(6) -0.007(5) -0.010(5) 0.009(5)
C325 0.044(3) 0.089(3) 0.044(2) -0.004(2) 0.011(2) -0.002(3)
C132 0.038(6) 0.072(7) 0.044(6) 0.011(5) -0.001(5) -0.009(5)
C20 0.029(5) 0.054(6) 0.041(5) -0.002(5) 0.000(4) 0.012(4)
C215 0.094(10) 0.043(6) 0.052(7) 0.010(5) -0.040(7) -0.016(6)
C226 0.029(5) 0.054(6) 0.039(5) -0.011(5) 0.003(4) 0.009(4)
C312 0.037(6) 0.060(6) 0.040(5) -0.010(5) -0.001(4) -0.006(5)
C28 0.027(6) 0.069(7) 0.058(7) 0.013(6) 0.006(5) 0.011(5)
C25 0.059(8) 0.061(7) 0.094(10) -0.023(7) -0.021(7) 0.039(7)
C224 0.042(7) 0.061(7) 0.055(6) -0.024(6) -0.009(5) 0.024(5)
C212 0.048(7) 0.066(7) 0.036(5) 0.002(5) 0.007(5) -0.019(5)
C42 0.035(6) 0.075(8) 0.056(7) -0.009(6) 0.004(5) 0.010(5)
C322 0.044(3) 0.090(3) 0.044(2) -0.004(2) 0.010(2) -0.002(3)
C24 0.043(7) 0.050(6) 0.073(8) -0.010(6) -0.002(6) 0.017(5)
C18 0.034(6) 0.046(6) 0.052(6) -0.003(5) -0.005(5) 0.001(4)
C114 0.051(3) 0.046(2) 0.059(3) 0.008(2) -0.009(2) -0.001(2)
C23 0.027(5) 0.059(6) 0.049(6) -0.001(5) 0.002(5) 0.014(5)
C133 0.029(6) 0.067(7) 0.066(7) 0.002(6) -0.003(5) -0.016(5)
C313 0.038(6) 0.068(7) 0.058(7) -0.012(6) -0.002(5) -0.015(5)
C26 0.031(7) 0.080(9) 0.081(9) -0.007(7) 0.007(6) 0.015(6)
C39 0.045(8) 0.101(10) 0.066(8) 0.003(7) -0.012(6) 0.028(7)
C314 0.025(6) 0.092(9) 0.051(6) -0.019(6) -0.006(5) -0.012(6)
C214 0.145(15) 0.064(8) 0.037(7) 0.019(6) -0.029(9) -0.043(9)
C41 0.035(7) 0.097(10) 0.067(8) -0.013(7) -0.002(6) -0.008(6)
C225 0.032(6) 0.085(8) 0.050(6) -0.030(6) 0.002(5) 0.013(5)
C213 0.084(9) 0.073(8) 0.033(6) 0.009(6) 0.009(6) -0.026(7)
C27 0.034(6) 0.087(9) 0.073(8) 0.012(7) 0.005(6) 0.018(6)
C40 0.040(7) 0.094(10) 0.063(8) -0.014(7) -0.014(6) 0.022(7)
C9S 0.083(4) 0.081(3) 0.079(4) -0.015(3) 0.034(3) 0.007(3)
C10S 0.084(4) 0.081(3) 0.080(4) -0.016(3) 0.035(3) 0.007(3)
C11S 0.083(4) 0.081(3) 0.080(4) -0.017(3) 0.034(3) 0.006(3)
C12S 0.083(4) 0.081(3) 0.079(4) -0.017(3) 0.034(3) 0.007(3)
C13S 0.082(4) 0.080(3) 0.078(4) -0.016(3) 0.034(3) 0.007(3)
C14S 0.083(4) 0.080(3) 0.079(4) -0.016(3) 0.034(3) 0.007(3)
C324 0.045(3) 0.090(3) 0.045(2) -0.003(2) 0.011(2) -0.002(3)
F1 0.053(2) 0.097(2) 0.180(4) -0.026(3) 0.001(2) -0.007(2)
C112 0.050(3) 0.045(2) 0.059(3) 0.008(2) -0.009(2) -0.001(2)
C323 0.045(3) 0.090(3) 0.045(2) -0.003(2) 0.010(2) -0.002(3)
C124 0.070(4) 0.100(4) 0.081(4) 0.007(3) 0.013(3) 0.024(3)
C126 0.069(4) 0.100(4) 0.080(4) 0.008(3) 0.014(3) 0.024(3)
C122 0.069(4) 0.100(4) 0.080(4) 0.008(3) 0.014(3) 0.025(3)
C2S 0.080(4) 0.122(5) 0.084(4) -0.006(4) 0.009(3) 0.027(4)
C3S 0.081(4) 0.123(5) 0.084(4) -0.006(4) 0.009(3) 0.027(4)
C4S 0.081(4) 0.123(5) 0.084(4) -0.005(4) 0.010(3) 0.027(4)
C5S 0.081(4) 0.123(5) 0.084(4) -0.005(4) 0.010(3) 0.027(4)
C6S 0.081(4) 0.122(5) 0.084(4) -0.006(4) 0.009(3) 0.027(4)
C7S 0.081(4) 0.122(5) 0.084(4) -0.006(4) 0.009(3) 0.027(4)
C113 0.051(3) 0.046(2) 0.059(3) 0.008(2) -0.009(2) -0.001(2)
C1S 0.079(4) 0.122(5) 0.085(4) -0.006(4) 0.009(3) 0.026(4)
C123 0.070(4) 0.100(4) 0.081(4) 0.008(3) 0.014(3) 0.025(3)
C125 0.070(4) 0.100(4) 0.080(4) 0.007(3) 0.013(3) 0.024(3)
C8S 0.086(4) 0.084(4) 0.082(4) -0.014(3) 0.031(3) 0.007(3)

loop_
_atom_type_symbol
_atom_type_description
_atom_type_scat_dispersion_real
_atom_type_scat_dispersion_imag
_atom_type_scat_source
C C 0.0181 0.0091 'International Tables Vol C Tables 4.2.6.8 and 6.1.1.4'
H H 0.0000 0.0000 'International Tables Vol C Tables 4.2.6.8 and 6.1.1.4'
Cu Cu -1.9646 0.5888 'International Tables Vol C Tables 4.2.6.8 and 6.1.1.4'
F F 0.0727 0.0534 'International Tables Vol C Tables 4.2.6.8 and 6.1.1.4'
N N 0.0311 0.0180 'International Tables Vol C Tables 4.2.6.8 and 6.1.1.4'
P P 0.2955 0.4335 'International Tables Vol C Tables 4.2.6.8 and 6.1.1.4'
Pt Pt -4.5932 6.9264 'International Tables Vol C Tables 4.2.6.8 and 6.1.1.4'

loop_
_geom_angle_atom_site_label_1
_geom_angle_atom_site_label_2
_geom_angle_atom_site_label_3
_geom_angle
_geom_angle_site_symmetry_1
_geom_angle_site_symmetry_3
_geom_angle_publ_flag
Cu1 Pt2 Cu3 78.90(4) . . ?
Cu1 Pt2 Cu2 55.01(3) . . ?
Cu1 Pt2 Cu4 55.30(3) . . ?
Cu3 Pt2 Cu2 55.62(3) . . ?
Cu3 Pt2 Cu4 56.34(3) . . ?
Cu4 Pt2 Cu2 85.84(3) . . ?
P4 Pt2 Cu1 152.03(6) . . ?
P4 Pt2 Cu3 76.08(6) . . ?
P4 Pt2 Cu2 117.13(6) . . ?
P4 Pt2 Cu4 99.66(6) . . ?
P3 Pt2 Cu1 78.56(6) . . ?
P3 Pt2 Cu3 153.51(6) . . ?
P3 Pt2 Cu2 99.56(6) . . ?
P3 Pt2 Cu4 118.73(6) . . ?
P3 Pt2 P4 128.57(8) . . ?
C29 Pt2 Cu1 80.7(2) . . ?
C29 Pt2 Cu3 93.7(3) . . ?
C29 Pt2 Cu2 128.0(2) . . ?
C29 Pt2 Cu4 43.8(2) . . ?
C29 Pt2 P4 88.6(2) . . ?
C29 Pt2 P3 96.2(3) . . ?
C29 Pt2 C43 170.8(3) . . ?
C43 Pt2 Cu1 91.1(2) . . ?
C43 Pt2 Cu3 80.6(2) . . ?
C43 Pt2 Cu2 42.8(2) . . ?
C43 Pt2 Cu4 127.6(2) . . ?
C43 Pt2 P4 96.9(2) . . ?
C43 Pt2 P3 86.1(2) . . ?
Cu1 Pt1 Cu3 78.82(4) . . ?
Cu1 Pt1 Cu2 55.59(3) . . ?
Cu1 Pt1 Cu4 55.23(3) . . ?
Cu3 Pt1 Cu2 56.16(3) . . ?
Cu3 Pt1 Cu4 56.23(3) . . ?
Cu2 Pt1 Cu4 86.64(3) . . ?
P2 Pt1 Cu1 151.18(6) . . ?
P2 Pt1 Cu3 76.14(6) . . ?
P2 Pt1 Cu2 97.99(6) . . ?
P2 Pt1 Cu4 118.38(6) . . ?
P1 Pt1 Cu1 80.32(6) . . ?
P1 Pt1 Cu3 155.71(6) . . ?
P1 Pt1 Cu2 119.39(6) . . ?
P1 Pt1 Cu4 101.22(6) . . ?
P1 Pt1 P2 126.91(8) . . ?
C15 Pt1 Cu1 92.0(2) . . ?
C15 Pt1 Cu3 80.4(2) . . ?
C15 Pt1 Cu2 128.0(2) . . ?
C15 Pt1 Cu4 42.8(2) . . ?
C15 Pt1 P2 97.6(2) . . ?
C15 Pt1 P1 88.0(2) . . ?
C1 Pt1 Cu1 80.8(2) . . ?
C1 Pt1 Cu3 93.3(2) . . ?
C1 Pt1 Cu2 43.5(2) . . ?
C1 Pt1 Cu4 128.5(2) . . ?
C1 Pt1 P2 86.6(2) . . ?
C1 Pt1 P1 95.6(2) . . ?
C1 Pt1 C15 171.3(3) . . ?
Pt1 Cu1 Pt2 101.40(4) . . ?
Cu2 Cu1 Pt2 66.29(4) . . ?
Cu2 Cu1 Pt1 65.05(4) . . ?
Cu4 Cu1 Pt2 65.36(4) . . ?
Cu4 Cu1 Pt1 65.51(4) . . ?
Cu4 Cu1 Cu2 98.40(5) . . ?
N3 Cu1 Pt2 93.4(2) . . ?
N3 Cu1 Pt1 131.66(19) . . ?
N3 Cu1 Cu2 80.14(18) . . ?
N3 Cu1 Cu4 156.7(2) . . ?
N1 Cu1 Pt2 134.81(19) . . ?
N1 Cu1 Pt1 94.2(2) . . ?
N1 Cu1 Cu2 155.1(2) . . ?
N1 Cu1 Cu4 83.9(2) . . ?
N1 Cu1 N3 107.3(3) . . ?
Pt2 Cu3 Pt1 100.87(4) . . ?
Cu2 Cu3 Pt2 65.78(4) . . ?
Cu2 Cu3 Pt1 64.49(4) . . ?
Cu2 Cu3 Cu4 96.45(5) . . ?
Cu4 Cu3 Pt2 64.61(4) . . ?
Cu4 Cu3 Pt1 64.70(4) . . ?
N4 Cu3 Pt2 93.5(2) . . ?
N4 Cu3 Pt1 128.59(19) . . ?
N4 Cu3 Cu2 158.5(2) . . ?
N4 Cu3 Cu4 78.33(18) . . ?
N2 Cu3 Pt2 127.44(19) . . ?
N2 Cu3 Pt1 93.67(19) . . ?
N2 Cu3 Cu2 76.30(19) . . ?
N2 Cu3 Cu4 158.0(2) . . ?
N2 Cu3 N4 115.7(3) . . ?
Pt1 Cu2 Pt2 93.46(3) . . ?
Cu1 Cu2 Pt2 58.69(3) . . ?
Cu1 Cu2 Pt1 59.36(4) . . ?
Cu1 Cu2 Cu3 82.58(5) . . ?
Cu3 Cu2 Pt2 58.60(3) . . ?
Cu3 Cu2 Pt1 59.36(4) . . ?
C43 Cu2 Pt2 43.6(3) . . ?
C43 Cu2 Pt1 135.6(3) . . ?
C43 Cu2 Cu1 95.1(3) . . ?
C43 Cu2 Cu3 83.4(2) . . ?
C43 Cu2 C2 145.6(3) . . ?
C43 Cu2 C44 34.3(3) . . ?
C2 Cu2 Pt2 166.2(2) . . ?
C2 Cu2 Pt1 78.8(2) . . ?
C2 Cu2 Cu1 107.5(2) . . ?
C2 Cu2 Cu3 124.2(2) . . ?
C1 Cu2 Pt2 136.2(3) . . ?
C1 Cu2 Pt1 44.5(3) . . ?
C1 Cu2 Cu1 84.3(2) . . ?
C1 Cu2 Cu3 97.0(3) . . ?
C1 Cu2 C43 179.2(4) . . ?
C1 Cu2 C2 34.4(3) . . ?
C1 Cu2 C44 145.8(3) . . ?
C44 Cu2 Pt2 77.7(2) . . ?
C44 Cu2 Pt1 167.8(2) . . ?
C44 Cu2 Cu1 120.5(2) . . ?
C44 Cu2 Cu3 108.6(2) . . ?
C44 Cu2 C2 111.5(3) . . ?
Pt2 Cu4 Pt1 94.05(3) . . ?
Cu1 Cu4 Pt2 59.35(4) . . ?
Cu1 Cu4 Pt1 59.27(4) . . ?
Cu1 Cu4 Cu3 82.56(5) . . ?
Cu3 Cu4 Pt2 59.05(4) . . ?
Cu3 Cu4 Pt1 59.08(3) . . ?
C15 Cu4 Pt2 136.3(3) . . ?
C15 Cu4 Pt1 44.2(3) . . ?
C15 Cu4 Cu1 96.9(3) . . ?
C15 Cu4 Cu3 83.5(2) . . ?
C15 Cu4 C29 179.0(4) . . ?
C15 Cu4 C16 34.2(3) . . ?
C15 Cu4 C30 144.9(3) . . ?
C29 Cu4 Pt2 44.2(3) . . ?
C29 Cu4 Pt1 136.6(3) . . ?
C29 Cu4 Cu1 84.1(3) . . ?
C29 Cu4 Cu3 96.5(3) . . ?
C29 Cu4 C16 145.1(4) . . ?
C29 Cu4 C30 34.5(3) . . ?
C16 Cu4 Pt2 167.2(2) . . ?
C16 Cu4 Pt1 78.2(2) . . ?
C16 Cu4 Cu1 122.6(2) . . ?
C16 Cu4 Cu3 108.1(2) . . ?
C30 Cu4 Pt2 78.7(2) . . ?
C30 Cu4 Pt1 166.0(2) . . ?
C30 Cu4 Cu1 106.9(2) . . ?
C30 Cu4 Cu3 124.2(2) . . ?
C30 Cu4 C16 111.0(3) . . ?
C231 P2 Pt1 111.3(3) . . ?
C221 P2 Pt1 118.2(3) . . ?
C221 P2 C231 103.6(4) . . ?
C221 P2 C211 107.1(4) . . ?
C211 P2 Pt1 109.6(3) . . ?
C211 P2 C231 106.2(4) . . ?
C431 P4 Pt2 110.7(3) . . ?
C431 P4 C411 106.3(4) . . ?
C421 P4 Pt2 118.5(3) . . ?
C421 P4 C431 103.7(4) . . ?
C421 P4 C411 106.8(4) . . ?
C411 P4 Pt2 110.1(3) . . ?
C131 P1 Pt1 112.6(3) . . ?
C131 P1 C121 104.5(6) . . ?
C121 P1 Pt1 111.3(5) . . ?
C111 P1 Pt1 117.5(4) . . ?
C111 P1 C131 106.5(4) . . ?
C111 P1 C121 103.2(6) . . ?
C321 P3 Pt2 111.2(4) . . ?
C311 P3 Pt2 118.4(3) . . ?
C311 P3 C321 105.3(5) . . ?
C311 P3 C331 103.4(4) . . ?
C331 P3 Pt2 110.3(3) . . ?
C331 P3 C321 107.4(5) . . ?
F10 P6 F11 89.5(3) . . ?
F10 P6 F12 90.0(3) . . ?
F9 P6 F10 179.7(4) . . ?
F9 P6 F11 90.4(3) . . ?
F9 P6 F12 90.1(3) . . ?
F11 P6 F12 179.5(4) . . ?
F8 P6 F10 90.0(3) . . ?
F8 P6 F9 90.2(3) . . ?
F8 P6 F11 90.0(3) . . ?
F8 P6 F12 89.7(3) . . ?
F7 P6 F10 90.2(3) . . ?
F7 P6 F9 89.5(3) . . ?
F7 P6 F11 90.0(3) . . ?
F7 P6 F8 179.7(4) . . ?
F7 P6 F12 90.3(3) . . ?
F6 P5 F5 176.3(7) . . ?
F6 P5 F2 89.2(5) . . ?
F4 P5 F6 91.9(5) . . ?
F4 P5 F5 87.2(5) . . ?
F4 P5 F2 90.8(6) . . ?
F2 P5 F5 87.2(5) . . ?
F3 P5 F6 89.0(5) . . ?
F3 P5 F5 91.7(5) . . ?
F3 P5 F4 176.1(7) . . ?
F3 P5 F2 85.5(5) . . ?
F3 P5 F1 97.4(6) . . ?
F1 P5 F6 91.4(5) . . ?
F1 P5 F5 92.2(5) . . ?
F1 P5 F4 86.3(5) . . ?
F1 P5 F2 177.1(6) . . ?
C335 N3 Cu1 118.6(6) . . ?
C335 N3 C331 119.2(7) . . ?
C331 N3 Cu1 122.1(6) . . ?
C435 N4 Cu3 122.0(6) . . ?
C435 N4 C431 117.1(7) . . ?
C431 N4 Cu3 120.6(6) . . ?
C131 N1 Cu1 122.1(5) . . ?
C135 N1 Cu1 119.7(6) . . ?
C135 N1 C131 118.2(7) . . ?
C235 N2 Cu3 122.8(6) . . ?
C231 N2 Cu3 119.8(6) . . ?
C231 N2 C235 117.4(7) . . ?
Cu4 C15 Pt1 92.9(4) . . ?
C16 C15 Pt1 171.3(7) . . ?
C16 C15 Cu4 82.9(6) . . ?
Cu4 C29 Pt2 92.0(4) . . ?
C30 C29 Pt2 172.2(8) . . ?
C30 C29 Cu4 80.7(6) . . ?
N2 C235 H235 118.3 . . ?
N2 C235 C234 123.5(8) . . ?
C234 C235 H235 118.3 . . ?
C435 C434 H434 120.6 . . ?
C433 C434 H434 120.6 . . ?
C433 C434 C435 118.9(8) . . ?
N4 C435 C434 123.2(8) . . ?
N4 C435 H435 118.4 . . ?
C434 C435 H435 118.4 . . ?
Cu2 C43 Pt2 93.6(4) . . ?
C44 C43 Pt2 170.1(7) . . ?
C44 C43 Cu2 80.1(6) . . ?
C1 C2 Cu2 63.8(5) . . ?
C1 C2 C3 170.3(9) . . ?
C3 C2 Cu2 125.9(6) . . ?
C15 C16 Cu4 62.9(5) . . ?
C15 C16 C17 166.9(9) . . ?
C17 C16 Cu4 130.2(6) . . ?
C235 C234 H234 120.7 . . ?
C233 C234 C235 118.7(9) . . ?
C233 C234 H234 120.7 . . ?
N2 C231 P2 114.3(6) . . ?
N2 C231 C232 122.0(8) . . ?
C232 C231 P2 123.7(7) . . ?
C17 C22 H22 119.8 . . ?
C21 C22 H22 119.8 . . ?
C21 C22 C17 120.3(9) . . ?
C32 C31 C30 120.2(8) . . ?
C36 C31 C30 122.4(8) . . ?
C36 C31 C32 117.3(8) . . ?
Cu2 C1 Pt1 92.1(3) . . ?
C2 C1 Pt1 172.8(7) . . ?
C2 C1 Cu2 81.9(6) . . ?
N4 C431 P4 112.6(6) . . ?
N4 C431 C432 122.5(8) . . ?
C432 C431 P4 124.9(7) . . ?
C231 C232 H232 120.1 . . ?
C233 C232 C231 119.8(9) . . ?
C233 C232 H232 120.1 . . ?
C22 C17 C16 120.2(8) . . ?
C18 C17 C16 121.0(8) . . ?
C18 C17 C22 118.7(8) . . ?
C8 C3 C2 121.7(8) . . ?
C4 C3 C2 120.4(8) . . ?
C4 C3 C8 117.9(8) . . ?
C3 C8 H8 119.4 . . ?
C7 C8 C3 121.1(8) . . ?
C7 C8 H8 119.4 . . ?
C434 C433 H433 120.7 . . ?
C434 C433 C432 118.5(8) . . ?
C432 C433 H433 120.7 . . ?
C46 C47 H47 119.4 . . ?
C46 C47 C48 121.2(8) . . ?
C48 C47 H47 119.4 . . ?
C412 C413 H413 119.4 . . ?
C412 C413 C414 121.3(9) . . ?
C414 C413 H413 119.4 . . ?
C46 C45 C44 120.3(8) . . ?
C50 C45 C46 118.7(7) . . ?
C50 C45 C44 120.9(7) . . ?
C22 C21 H21 119.4 . . ?
C22 C21 C20 121.2(9) . . ?
C20 C21 H21 119.4 . . ?
C8 C7 H7 119.4 . . ?
C8 C7 C6 121.2(8) . . ?
C6 C7 H7 119.4 . . ?
C9 C10 H10 119.3 . . ?
C11 C10 H10 119.3 . . ?
C11 C10 C9 121.4(9) . . ?
C29 C30 Cu4 64.8(5) . . ?
C29 C30 C31 173.0(9) . . ?
C31 C30 Cu4 122.2(6) . . ?
C7 C6 C9 122.1(8) . . ?
C7 C6 C5 117.5(8) . . ?
C5 C6 C9 120.4(8) . . ?
C47 C46 C45 120.6(8) . . ?
C47 C46 H46 119.7 . . ?
C45 C46 H46 119.7 . . ?
C426 C421 P4 122.9(6) . . ?
C426 C421 C422 119.2(8) . . ?
C422 C421 P4 118.0(6) . . ?
C311 C316 H316 119.5 . . ?
C311 C316 C315 121.1(10) . . ?
C315 C316 H316 119.5 . . ?
N3 C335 H335 118.9 . . ?
N3 C335 C334 122.2(8) . . ?
C334 C335 H335 118.9 . . ?
C45 C50 H50 119.4 . . ?
C45 C50 C49 121.3(7) . . ?
C49 C50 H50 119.4 . . ?
C43 C44 Cu2 65.6(5) . . ?
C43 C44 C45 165.2(9) . . ?
C45 C44 Cu2 127.5(6) . . ?
C9 C14 H14 120.0 . . ?
C13 C14 H14 120.0 . . ?
C13 C14 C9 120.1(9) . . ?
C10 C9 C6 121.4(8) . . ?
C10 C9 C14 118.3(8) . . ?
C14 C9 C6 120.3(8) . . ?
C326 C321 P3 119.1(8) . . ?
C322 C321 P3 121.3(9) . . ?
C322 C321 C326 118.3(10) . . ?
C47 C48 C49 117.9(8) . . ?
C47 C48 C51 122.0(7) . . ?
C49 C48 C51 120.1(8) . . ?
C421 C426 H426 119.7 . . ?
C425 C426 C421 120.7(8) . . ?
C425 C426 H426 119.7 . . ?
C416 C411 P4 122.6(7) . . ?
C416 C411 C412 119.0(8) . . ?
C412 C411 P4 118.0(7) . . ?
C431 C432 C433 119.7(8) . . ?
C431 C432 H432 120.1 . . ?
C433 C432 H432 120.1 . . ?
C411 C416 H416 119.8 . . ?
C411 C416 C415 120.3(9) . . ?
C415 C416 H416 119.8 . . ?
C10 C11 H11 119.9 . . ?
C12 C11 C10 120.2(10) . . ?
C12 C11 H11 119.9 . . ?
C335 C334 H334 120.6 . . ?
C335 C334 C333 118.9(8) . . ?
C333 C334 H334 120.6 . . ?
C31 C32 H32 119.4 . . ?
C33 C32 C31 121.1(9) . . ?
C33 C32 H32 119.4 . . ?
C421 C422 H422 120.7 . . ?
C421 C422 C423 118.7(8) . . ?
C423 C422 H422 120.7 . . ?
C413 C412 C411 119.3(10) . . ?
C413 C412 H412 120.3 . . ?
C411 C412 H412 120.3 . . ?
C3 C4 H4 119.7 . . ?
C3 C4 C5 120.6(8) . . ?
C5 C4 H4 119.7 . . ?
C6 C5 H5 119.2 . . ?
C4 C5 C6 121.6(8) . . ?
C4 C5 H5 119.2 . . ?
C50 C49 C48 120.2(8) . . ?
C50 C49 H49 119.9 . . ?
C48 C49 H49 119.9 . . ?
C11 C12 H12 120.3 . . ?
C11 C12 C13 119.4(9) . . ?
C13 C12 H12 120.3 . . ?
N1 C131 P1 115.8(6) . . ?
N1 C131 C132 120.7(8) . . ?
C132 C131 P1 123.5(7) . . ?
C31 C36 H36 120.0 . . ?
C35 C36 C31 119.9(9) . . ?
C35 C36 H36 120.0 . . ?
C316 C311 P3 118.6(7) . . ?
C316 C311 C312 119.6(9) . . ?
C312 C311 P3 121.8(7) . . ?
C222 C221 P2 121.5(6) . . ?
C222 C221 C226 119.9(8) . . ?
C226 C221 P2 118.6(7) . . ?
C221 C222 H222 120.5 . . ?
C221 C222 C223 118.9(9) . . ?
C223 C222 H222 120.5 . . ?
C333 C332 H332 120.5 . . ?
C333 C332 C331 119.0(9) . . ?
C331 C332 H332 120.5 . . ?
C426 C425 H425 119.3 . . ?
C424 C425 C426 121.3(9) . . ?
C424 C425 H425 119.3 . . ?
C416 C415 H415 119.8 . . ?
C414 C415 C416 120.4(9) . . ?
C414 C415 H415 119.8 . . ?
C51 C52 H52 119.2 . . ?
C53 C52 H52 119.2 . . ?
C53 C52 C51 121.5(9) . . ?
N1 C135 H135 118.8 . . ?
N1 C135 C134 122.5(9) . . ?
C134 C135 H135 118.8 . . ?
C33 C34 C37 119.9(9) . . ?
C35 C34 C33 116.5(8) . . ?
C35 C34 C37 123.5(9) . . ?
C216 C211 P2 120.0(8) . . ?
C212 C211 P2 120.4(7) . . ?
C212 C211 C216 119.0(9) . . ?
C334 C333 H333 120.3 . . ?
C332 C333 C334 119.5(8) . . ?
C332 C333 H333 120.3 . . ?
C32 C33 C34 122.0(9) . . ?
C32 C33 H33 119.0 . . ?
C34 C33 H33 119.0 . . ?
C56 C55 H55 120.1 . . ?
C54 C55 H55 120.1 . . ?
C54 C55 C56 119.7(9) . . ?
C234 C233 C232 118.6(8) . . ?
C234 C233 H233 120.7 . . ?
C232 C233 H233 120.7 . . ?
C55 C56 H56 119.1 . . ?
C51 C56 C55 121.9(9) . . ?
C51 C56 H56 119.1 . . ?
C316 C315 H315 120.9 . . ?
C314 C315 C316 118.3(9) . . ?
C314 C315 H315 120.9 . . ?
C115 C116 H116 119.5 . . ?
C115 C116 C111 121.1(10) . . ?
C111 C116 H116 119.5 . . ?
C422 C423 H423 119.7 . . ?
C424 C423 C422 120.6(8) . . ?
C424 C423 H423 119.7 . . ?
N3 C331 P3 113.7(6) . . ?
N3 C331 C332 121.2(8) . . ?
C332 C331 P3 125.0(7) . . ?
C126 C121 P1 122.3(11) . . ?
C126 C121 C122 115.3(14) . . ?
C122 C121 P1 116.6(11) . . ?
C52 C51 C48 122.3(8) . . ?
C56 C51 C48 120.8(8) . . ?
C56 C51 C52 116.9(8) . . ?
C37 C38 H38 118.9 . . ?
C39 C38 H38 118.9 . . ?
C39 C38 C37 122.2(12) . . ?
C38 C37 C34 123.8(10) . . ?
C38 C37 C42 117.0(10) . . ?
C42 C37 C34 119.2(9) . . ?
C14 C13 C12 120.6(9) . . ?
C14 C13 H13 119.7 . . ?
C12 C13 H13 119.7 . . ?
C321 C326 H326 119.6 . . ?
C321 C326 C325 120.9(10) . . ?
C325 C326 H326 119.6 . . ?
C425 C424 C423 119.5(8) . . ?
C425 C424 H424 120.2 . . ?
C423 C424 H424 120.2 . . ?
C52 C53 H53 119.9 . . ?
C54 C53 C52 120.2(9) . . ?
C54 C53 H53 119.9 . . ?
C211 C216 H216 120.1 . . ?
C215 C216 C211 119.7(11) . . ?
C215 C216 H216 120.1 . . ?
C116 C115 H115 119.9 . . ?
C116 C115 C114 120.2(10) . . ?
C114 C115 H115 119.9 . . ?
C36 C35 H35 118.5 . . ?
C34 C35 C36 122.9(9) . . ?
C34 C35 H35 118.5 . . ?
C116 C111 P1 116.8(8) . . ?
C112 C111 P1 124.4(8) . . ?
C112 C111 C116 118.7(10) . . ?
C135 C134 H134 119.9 . . ?
C133 C134 C135 120.2(9) . . ?
C133 C134 H134 119.9 . . ?
C55 C54 H54 120.1 . . ?
C53 C54 C55 119.9(9) . . ?
C53 C54 H54 120.1 . . ?
C20 C19 H19 119.0 . . ?
C18 C19 H19 119.0 . . ?
C18 C19 C20 122.0(9) . . ?
C413 C414 H414 120.2 . . ?
C415 C414 C413 119.6(9) . . ?
C415 C414 H414 120.2 . . ?
C222 C223 H223 119.3 . . ?
C224 C223 C222 121.5(10) . . ?
C224 C223 H223 119.3 . . ?
C326 C325 H325 119.9 . . ?
C324 C325 C326 120.1(11) . . ?
C324 C325 H325 119.9 . . ?
C131 C132 H132 120.0 . . ?
C131 C132 C133 120.0(10) . . ?
C133 C132 H132 120.0 . . ?
C21 C20 C23 121.7(9) . . ?
C19 C20 C21 117.4(8) . . ?
C19 C20 C23 121.0(9) . . ?
C216 C215 H215 120.0 . . ?
C214 C215 C216 120.1(12) . . ?
C214 C215 H215 120.0 . . ?
C221 C226 H226 120.3 . . ?
C225 C226 C221 119.4(10) . . ?
C225 C226 H226 120.3 . . ?
C311 C312 H312 120.0 . . ?
C311 C312 C313 120.0(10) . . ?
C313 C312 H312 120.0 . . ?
C23 C28 H28 119.7 . . ?
C27 C28 H28 119.7 . . ?
C27 C28 C23 120.6(11) . . ?
C24 C25 H25 119.2 . . ?
C26 C25 H25 119.2 . . ?
C26 C25 C24 121.5(11) . . ?
C223 C224 H224 120.3 . . ?
C223 C224 C225 119.4(10) . . ?
C225 C224 H224 120.3 . . ?
C211 C212 H212 120.2 . . ?
C211 C212 C213 119.6(11) . . ?
C213 C212 H212 120.2 . . ?
C37 C42 H42 119.9 . . ?
C41 C42 C37 120.2(11) . . ?
C41 C42 H42 119.9 . . ?
C321 C322 H322 120.1 . . ?
C321 C322 C323 119.7(11) . . ?
C323 C322 H322 120.1 . . ?
C25 C24 H24 120.6 . . ?
C23 C24 C25 118.9(11) . . ?
C23 C24 H24 120.6 . . ?
C17 C18 H18 119.8 . . ?
C19 C18 C17 120.3(9) . . ?
C19 C18 H18 119.8 . . ?
C115 C114 H114 120.0 . . ?
C115 C114 C113 120.0(10) . . ?
C113 C114 H114 120.0 . . ?
C28 C23 C20 120.8(9) . . ?
C24 C23 C20 121.0(10) . . ?
C24 C23 C28 118.2(9) . . ?
C134 C133 C132 118.2(9) . . ?
C134 C133 H133 120.9 . . ?
C132 C133 H133 120.9 . . ?
C312 C313 H313 120.2 . . ?
C314 C313 C312 119.6(11) . . ?
C314 C313 H313 120.2 . . ?
C25 C26 H26 120.7 . . ?
C27 C26 C25 118.7(11) . . ?
C27 C26 H26 120.7 . . ?
C38 C39 H39 120.1 . . ?
C38 C39 C40 119.9(13) . . ?
C40 C39 H39 120.1 . . ?
C315 C314 C313 121.4(9) . . ?
C315 C314 H314 119.3 . . ?
C313 C314 H314 119.3 . . ?
C215 C214 H214 119.8 . . ?
C213 C214 C215 120.4(11) . . ?
C213 C214 H214 119.8 . . ?
C42 C41 H41 120.0 . . ?
C40 C41 C42 120.0(13) . . ?
C40 C41 H41 120.0 . . ?
C226 C225 C224 120.9(10) . . ?
C226 C225 H225 119.6 . . ?
C224 C225 H225 119.6 . . ?
C212 C213 H213 119.4 . . ?
C214 C213 C212 121.3(13) . . ?
C214 C213 H213 119.4 . . ?
C28 C27 H27 119.0 . . ?
C26 C27 C28 122.1(12) . . ?
C26 C27 H27 119.0 . . ?
C39 C40 H40 119.6 . . ?
C41 C40 C39 120.7(12) . . ?
C41 C40 H40 119.6 . . ?
C10S C9S C14S 120.0 . . ?
C10S C9S C8S 109.9(9) . . ?
C14S C9S C8S 130.1(9) . . ?
C9S C10S H10S 120.0 . . ?
C9S C10S C11S 120.0 . . ?
C11S C10S H10S 120.0 . . ?
C10S C11S H11S 120.0 . . ?
C12S C11S C10S 120.0 . . ?
C12S C11S H11S 120.0 . . ?
C11S C12S H12S 120.0 . . ?
C11S C12S C13S 120.0 . . ?
C13S C12S H12S 120.0 . . ?
C12S C13S H13S 120.0 . . ?
C12S C13S C14S 120.0 . . ?
C14S C13S H13S 120.0 . . ?
C9S C14S H14S 120.0 . . ?
C13S C14S C9S 120.0 . . ?
C13S C14S H14S 120.0 . . ?
C325 C324 H324 119.7 . . ?
C323 C324 C325 120.5(11) . . ?
C323 C324 H324 119.7 . . ?
C111 C112 H112 120.0 . . ?
C111 C112 C113 119.9(10) . . ?
C113 C112 H112 120.0 . . ?
C322 C323 H323 119.8 . . ?
C324 C323 C322 120.4(11) . . ?
C324 C323 H323 119.8 . . ?
C123 C124 H124 116.2 . . ?
C123 C124 C125 127.7(16) . . ?
C125 C124 H124 116.2 . . ?
C121 C126 H126 119.1 . . ?
C121 C126 C125 121.7(14) . . ?
C125 C126 H126 119.1 . . ?
C121 C122 H122 118.9 . . ?
C123 C122 C121 122.2(15) . . ?
C123 C122 H122 118.9 . . ?
C3S C2S C7S 120.0 . . ?
C3S C2S C1S 120.0(9) . . ?
C7S C2S C1S 120.0(9) . . ?
C2S C3S H3S 120.0 . . ?
C4S C3S C2S 120.0 . . ?
C4S C3S H3S 120.0 . . ?
C3S C4S H4S 120.0 . . ?
C3S C4S C5S 120.0 . . ?
C5S C4S H4S 120.0 . . ?
C4S C5S H5S 120.0 . . ?
C6S C5S C4S 120.0 . . ?
C6S C5S H5S 120.0 . . ?
C5S C6S H6S 120.0 . . ?
C5S C6S C7S 120.0 . . ?
C7S C6S H6S 120.0 . . ?
C2S C7S H7S 120.0 . . ?
C6S C7S C2S 120.0 . . ?
C6S C7S H7S 120.0 . . ?
C114 C113 C112 120.1(10) . . ?
C114 C113 H113 120.0 . . ?
C112 C113 H113 120.0 . . ?
C2S C1S H1SA 109.5 . . ?
C2S C1S H1SB 109.5 . . ?
C2S C1S H1SC 109.5 . . ?
H1SA C1S H1SB 109.5 . . ?
H1SA C1S H1SC 109.5 . . ?
H1SB C1S H1SC 109.5 . . ?
C124 C123 C122 117.8(15) . . ?
C124 C123 H123 121.1 . . ?
C122 C123 H123 121.1 . . ?
C124 C125 C126 114.8(15) . . ?
C124 C125 H125 122.6 . . ?
C126 C125 H125 122.6 . . ?
C9S C8S H8SA 109.5 . . ?
C9S C8S H8SB 109.5 . . ?
C9S C8S H8SC 109.5 . . ?
H8SA C8S H8SB 109.5 . . ?
H8SA C8S H8SC 109.5 . . ?
H8SB C8S H8SC 109.5 . . ?

loop_
_geom_bond_atom_site_label_1
_geom_bond_atom_site_label_2
_geom_bond_distance
_geom_bond_site_symmetry_2
_geom_bond_publ_flag
Pt2 Cu1 2.7087(12) . ?
Pt2 Cu3 2.7168(12) . ?
Pt2 Cu2 2.9028(12) . ?
Pt2 Cu4 2.8619(12) . ?
Pt2 P4 2.318(2) . ?
Pt2 P3 2.312(2) . ?
Pt2 C29 1.996(10) . ?
Pt2 C43 2.005(9) . ?
Pt1 Cu1 2.7088(12) . ?
Pt1 Cu3 2.7212(12) . ?
Pt1 Cu2 2.8545(12) . ?
Pt1 Cu4 2.8678(12) . ?
Pt1 P2 2.326(2) . ?
Pt1 P1 2.311(2) . ?
Pt1 C15 2.003(9) . ?
Pt1 C1 2.000(9) . ?
Cu1 Cu2 2.5973(16) . ?
Cu1 Cu4 2.5886(16) . ?
Cu1 N3 2.075(7) . ?
Cu1 N1 2.045(7) . ?
Cu3 Cu2 2.6270(16) . ?
Cu3 Cu4 2.6368(16) . ?
Cu3 N4 2.072(7) . ?
Cu3 N2 2.069(7) . ?
Cu2 C43 1.977(8) . ?
Cu2 C2 2.169(8) . ?
Cu2 C1 1.966(8) . ?
Cu2 C44 2.138(9) . ?
Cu4 C15 1.952(8) . ?
Cu4 C29 1.982(9) . ?
Cu4 C16 2.175(9) . ?
Cu4 C30 2.162(8) . ?
P2 C231 1.829(9) . ?
P2 C221 1.823(9) . ?
P2 C211 1.823(9) . ?
P4 C431 1.826(9) . ?
P4 C421 1.818(8) . ?
P4 C411 1.832(8) . ?
P1 C131 1.831(9) . ?
P1 C121 1.847(14) . ?
P1 C111 1.818(10) . ?
P3 C321 1.847(11) . ?
P3 C311 1.822(9) . ?
P3 C331 1.834(9) . ?
P6 F10 1.598(5) . ?
P6 F9 1.595(6) . ?
P6 F11 1.605(6) . ?
P6 F8 1.593(6) . ?
P6 F12 1.605(6) . ?
P6 F7 1.593(6) . ?
P5 F6 1.603(9) . ?
P5 F5 1.614(9) . ?
P5 F4 1.573(10) . ?
P5 F2 1.602(11) . ?
P5 F3 1.549(10) . ?
P5 F1 1.550(11) . ?
N3 C335 1.335(11) . ?
N3 C331 1.346(11) . ?
N4 C435 1.342(11) . ?
N4 C431 1.356(11) . ?
N1 C131 1.359(11) . ?
N1 C135 1.352(11) . ?
N2 C235 1.349(11) . ?
N2 C231 1.344(11) . ?
C15 C16 1.231(12) . ?
C29 C30 1.241(12) . ?
C235 H235 0.9300 . ?
C235 C234 1.379(12) . ?
C434 H434 0.9300 . ?
C434 C435 1.399(12) . ?
C434 C433 1.372(13) . ?
C435 H435 0.9300 . ?
C43 C44 1.224(12) . ?
C2 C1 1.238(12) . ?
C2 C3 1.428(11) . ?
C16 C17 1.443(12) . ?
C234 H234 0.9300 . ?
C234 C233 1.376(13) . ?
C231 C232 1.385(12) . ?
C22 H22 0.9300 . ?
C22 C17 1.407(13) . ?
C22 C21 1.379(13) . ?
C31 C30 1.440(12) . ?
C31 C32 1.402(13) . ?
C31 C36 1.400(13) . ?
C431 C432 1.381(12) . ?
C232 H232 0.9300 . ?
C232 C233 1.383(13) . ?
C17 C18 1.398(13) . ?
C3 C8 1.410(12) . ?
C3 C4 1.385(12) . ?
C8 H8 0.9300 . ?
C8 C7 1.381(12) . ?
C433 H433 0.9300 . ?
C433 C432 1.388(13) . ?
C47 H47 0.9300 . ?
C47 C46 1.378(12) . ?
C47 C48 1.394(12) . ?
C413 H413 0.9300 . ?
C413 C412 1.383(14) . ?
C413 C414 1.386(14) . ?
C45 C46 1.407(12) . ?
C45 C50 1.366(12) . ?
C45 C44 1.454(11) . ?
C21 H21 0.9300 . ?
C21 C20 1.416(14) . ?
C7 H7 0.9300 . ?
C7 C6 1.386(12) . ?
C10 H10 0.9300 . ?
C10 C9 1.384(13) . ?
C10 C11 1.379(13) . ?
C6 C9 1.477(12) . ?
C6 C5 1.405(12) . ?
C46 H46 0.9300 . ?
C421 C426 1.397(12) . ?
C421 C422 1.397(12) . ?
C316 H316 0.9300 . ?
C316 C311 1.372(13) . ?
C316 C315 1.407(13) . ?
C335 H335 0.9300 . ?
C335 C334 1.382(12) . ?
C50 H50 0.9300 . ?
C50 C49 1.399(12) . ?
C14 H14 0.9300 . ?
C14 C9 1.395(13) . ?
C14 C13 1.387(13) . ?
C321 C326 1.385(16) . ?
C321 C322 1.361(16) . ?
C48 C49 1.408(12) . ?
C48 C51 1.467(12) . ?
C426 H426 0.9300 . ?
C426 C425 1.376(12) . ?
C411 C416 1.379(13) . ?
C411 C412 1.422(13) . ?
C432 H432 0.9300 . ?
C416 H416 0.9300 . ?
C416 C415 1.410(13) . ?
C11 H11 0.9300 . ?
C11 C12 1.374(15) . ?
C334 H334 0.9300 . ?
C334 C333 1.385(13) . ?
C32 H32 0.9300 . ?
C32 C33 1.367(13) . ?
C422 H422 0.9300 . ?
C422 C423 1.421(12) . ?
C412 H412 0.9300 . ?
C4 H4 0.9300 . ?
C4 C5 1.386(12) . ?
C5 H5 0.9300 . ?
C49 H49 0.9300 . ?
C12 H12 0.9300 . ?
C12 C13 1.383(15) . ?
C131 C132 1.401(13) . ?
C36 H36 0.9300 . ?
C36 C35 1.383(13) . ?
C311 C312 1.386(14) . ?
C221 C222 1.397(12) . ?
C221 C226 1.399(13) . ?
C222 H222 0.9300 . ?
C222 C223 1.397(13) . ?
C332 H332 0.9300 . ?
C332 C333 1.366(13) . ?
C332 C331 1.404(12) . ?
C425 H425 0.9300 . ?
C425 C424 1.361(13) . ?
C415 H415 0.9300 . ?
C415 C414 1.368(14) . ?
C52 H52 0.9300 . ?
C52 C51 1.399(13) . ?
C52 C53 1.391(13) . ?
C135 H135 0.9300 . ?
C135 C134 1.390(13) . ?
C34 C33 1.395(14) . ?
C34 C37 1.480(13) . ?
C34 C35 1.376(14) . ?
C211 C216 1.415(14) . ?
C211 C212 1.388(14) . ?
C333 H333 0.9300 . ?
C33 H33 0.9300 . ?
C55 H55 0.9300 . ?
C55 C56 1.398(12) . ?
C55 C54 1.377(14) . ?
C233 H233 0.9300 . ?
C56 H56 0.9300 . ?
C56 C51 1.387(12) . ?
C315 H315 0.9300 . ?
C315 C314 1.372(16) . ?
C116 H116 0.9300 . ?
C116 C115 1.361(14) . ?
C116 C111 1.405(15) . ?
C423 H423 0.9300 . ?
C423 C424 1.386(14) . ?
C121 C126 1.35(2) . ?
C121 C122 1.395(19) . ?
C38 H38 0.9300 . ?
C38 C37 1.396(15) . ?
C38 C39 1.360(16) . ?
C37 C42 1.409(16) . ?
C13 H13 0.9300 . ?
C326 H326 0.9300 . ?
C326 C325 1.383(15) . ?
C424 H424 0.9300 . ?
C53 H53 0.9300 . ?
C53 C54 1.373(15) . ?
C216 H216 0.9300 . ?
C216 C215 1.397(15) . ?
C115 H115 0.9300 . ?
C115 C114 1.360(14) . ?
C35 H35 0.9300 . ?
C111 C112 1.355(14) . ?
C134 H134 0.9300 . ?
C134 C133 1.354(15) . ?
C54 H54 0.9300 . ?
C19 H19 0.9300 . ?
C19 C20 1.392(14) . ?
C19 C18 1.379(13) . ?
C414 H414 0.9300 . ?
C223 H223 0.9300 . ?
C223 C224 1.361(15) . ?
C325 H325 0.9300 . ?
C325 C324 1.353(15) . ?
C132 H132 0.9300 . ?
C132 C133 1.400(15) . ?
C20 C23 1.481(13) . ?
C215 H215 0.9300 . ?
C215 C214 1.39(2) . ?
C226 H226 0.9300 . ?
C226 C225 1.382(14) . ?
C312 H312 0.9300 . ?
C312 C313 1.390(14) . ?
C28 H28 0.9300 . ?
C28 C23 1.406(15) . ?
C28 C27 1.379(14) . ?
C25 H25 0.9300 . ?
C25 C24 1.425(15) . ?
C25 C26 1.369(18) . ?
C224 H224 0.9300 . ?
C224 C225 1.392(17) . ?
C212 H212 0.9300 . ?
C212 C213 1.409(15) . ?
C42 H42 0.9300 . ?
C42 C41 1.405(16) . ?
C322 H322 0.9300 . ?
C322 C323 1.423(15) . ?
C24 H24 0.9300 . ?
C24 C23 1.389(15) . ?
C18 H18 0.9300 . ?
C114 H114 0.9300 . ?
C114 C113 1.373(15) . ?
C133 H133 0.9300 . ?
C313 H313 0.9300 . ?
C313 C314 1.382(16) . ?
C26 H26 0.9300 . ?
C26 C27 1.353(17) . ?
C39 H39 0.9300 . ?
C39 C40 1.380(19) . ?
C314 H314 0.9300 . ?
C214 H214 0.9300 . ?
C214 C213 1.35(2) . ?
C41 H41 0.9300 . ?
C41 C40 1.354(18) . ?
C225 H225 0.9300 . ?
C213 H213 0.9300 . ?
C27 H27 0.9300 . ?
C40 H40 0.9300 . ?
C9S C10S 1.3900 . ?
C9S C14S 1.3900 . ?
C9S C8S 1.430(16) . ?
C10S H10S 0.9300 . ?
C10S C11S 1.3900 . ?
C11S H11S 0.9300 . ?
C11S C12S 1.3900 . ?
C12S H12S 0.9300 . ?
C12S C13S 1.3900 . ?
C13S H13S 0.9300 . ?
C13S C14S 1.3900 . ?
C14S H14S 0.9300 . ?
C324 H324 0.9300 . ?
C324 C323 1.330(16) . ?
C112 H112 0.9300 . ?
C112 C113 1.407(14) . ?
C323 H323 0.9300 . ?
C124 H124 0.9300 . ?
C124 C123 1.25(2) . ?
C124 C125 1.327(19) . ?
C126 H126 0.9300 . ?
C126 C125 1.412(19) . ?
C122 H122 0.9300 . ?
C122 C123 1.348(19) . ?
C2S C3S 1.3900 . ?
C2S C7S 1.3900 . ?
C2S C1S 1.517(18) . ?
C3S H3S 0.9300 . ?
C3S C4S 1.3900 . ?
C4S H4S 0.9300 . ?
C4S C5S 1.3900 . ?
C5S H5S 0.9300 . ?
C5S C6S 1.3900 . ?
C6S H6S 0.9300 . ?
C6S C7S 1.3900 . ?
C7S H7S 0.9300 . ?
C113 H113 0.9300 . ?
C1S H1SA 0.9600 . ?
C1S H1SB 0.9600 . ?
C1S H1SC 0.9600 . ?
C123 H123 0.9300 . ?
C125 H125 0.9300 . ?
C8S H8SA 0.9600 . ?
C8S H8SB 0.9600 . ?
C8S H8SC 0.9600 . ?
